data_1517190
loop_
_publ_author_name
'Pang, Jiandong'
'Jiang, Feilong'
'Yuan, Daqiang'
'Zheng, Jun'
'Wu, Mingyan'
'Liu, Guoliang'
'Su, Kongzhao'
'Hong, Maochun'

_publ_section_title
;
 SO42&#x2212;anion directed hexagonal-prismatic cages via cooperative
 C--H&#x22EF;O hydrogen bonds
;
_journal_issue 11
_journal_name_full 'Chem. Sci.'
_journal_page_first 4163
_journal_paper_doi 10.1039/C4SC01973C
_journal_volume 5
_journal_year 2014
_chemical_formula_sum 'C145 H234 N48 Ni16 O96 S8'
_chemical_formula_weight 5381.63
_chemical_name_systematic
;
 ?
;
_space_group_crystal_system monoclinic
_space_group_IT_number 9
_space_group_name_Hall 'C -2yc'
_space_group_name_H-M_alt 'C 1 c 1'
_symmetry_space_group_name_Hall 'C -2yc'
_symmetry_space_group_name_H-M 'C 1 c 1'
_atom_sites_solution_hydrogens mixed
_audit_creation_method SHELXL-2013
_cell_angle_alpha 90
_cell_angle_beta 119.9980(10)
_cell_angle_gamma 90
_cell_formula_units_Z 4
_cell_length_a 44.0087(6)
_cell_length_b 20.5888(3)
_cell_length_c 26.8381(3)
_cell_measurement_reflns_used 22130
_cell_measurement_temperature 173(2)
_cell_measurement_theta_max 73.0410
_cell_measurement_theta_min 3.9940
_cell_volume 21060.1(5)
_computing_structure_refinement 'SHELXL-2013 (Sheldrick, 2013)'
_diffrn_ambient_temperature 173(2)
_diffrn_detector_area_resol_mean 5.2797
_diffrn_measured_fraction_theta_full 0.997
_diffrn_measured_fraction_theta_max 0.970
_diffrn_measurement_device_type 'SuperNova, Dual, Cu at zero, Atlas'
_diffrn_measurement_method '\w scans'
_diffrn_radiation_type CuK\a
_diffrn_radiation_wavelength 1.54184
_diffrn_reflns_av_R_equivalents 0.0343
_diffrn_reflns_av_unetI/netI 0.0486
_diffrn_reflns_Laue_measured_fraction_full 0.997
_diffrn_reflns_Laue_measured_fraction_max 0.970
_diffrn_reflns_limit_h_max 35
_diffrn_reflns_limit_h_min -54
_diffrn_reflns_limit_k_max 25
_diffrn_reflns_limit_k_min -24
_diffrn_reflns_limit_l_max 33
_diffrn_reflns_limit_l_min -28
_diffrn_reflns_number 41765
_diffrn_reflns_point_group_measured_fraction_full 0.613
_diffrn_reflns_point_group_measured_fraction_max 0.591
_diffrn_reflns_theta_full 67.684
_diffrn_reflns_theta_max 73.102
_diffrn_reflns_theta_min 3.320
_exptl_absorpt_coefficient_mu 3.164
_exptl_absorpt_correction_T_max 1.00000
_exptl_absorpt_correction_T_min 0.68890
_exptl_absorpt_correction_type multi-scan
_exptl_absorpt_process_details
;
CrysAlisPro, Agilent Technologies,
Version 1.171.36.28 (release 01-02-2013 CrysAlis171 .NET)
(compiled Feb  1 2013,16:14:44)
Empirical absorption correction using spherical harmonics,
 implemented in SCALE3 ABSPACK scaling algorithm.
;
_exptl_crystal_colour green
_exptl_crystal_density_diffrn 1.697
_exptl_crystal_description prism
_exptl_crystal_F_000 11136
_exptl_crystal_size_max 0.3
_exptl_crystal_size_mid 0.2
_exptl_crystal_size_min 0.15
_refine_diff_density_max 1.751
_refine_diff_density_min -1.048
_refine_diff_density_rms 0.109
_refine_ls_abs_structure_details
;
 Flack x determined using 4037 quotients [(I+)-(I-)]/[(I+)+(I-)]
 (Parsons and Flack (2004), Acta Cryst. A60, s61).
;
_refine_ls_abs_structure_Flack -0.002(12)
_refine_ls_extinction_method none
_refine_ls_goodness_of_fit_ref 1.045
_refine_ls_hydrogen_treatment constr
_refine_ls_matrix_type full
_refine_ls_number_parameters 2820
_refine_ls_number_reflns 24909
_refine_ls_number_restraints 20
_refine_ls_restrained_S_all 1.045
_refine_ls_R_factor_all 0.0540
_refine_ls_R_factor_gt 0.0506
_refine_ls_shift/su_max 0.001
_refine_ls_shift/su_mean 0.000
_refine_ls_structure_factor_coef Fsqd
_refine_ls_weighting_details 'w=1/[\s^2^(Fo^2^)+(0.0960P)^2^+33.6616P] where P=(Fo^2^+2Fc^2^)/3'
_refine_ls_weighting_scheme calc
_refine_ls_wR_factor_gt 0.1358
_refine_ls_wR_factor_ref 0.1405
_reflns_Friedel_coverage 0.218
_reflns_Friedel_fraction_full 0.230
_reflns_Friedel_fraction_max 0.212
_reflns_number_gt 23413
_reflns_number_total 24909
_reflns_threshold_expression 'I > 2\s(I)'
_cod_data_source_file c4sc01973c2.cif
_cod_data_source_block I
_cod_depositor_comments 'Adding full bibliography for 1517188--1517192.cif.'
_cod_database_code 1517190
_shelx_space_group_comment
;
The symmetry employed for this shelxl refinement is uniquely defined
by the following loop, which should always be used as a source of
symmetry information in preference to the above space-group names.
They are only intended as comments.
;
_shelxl_version_number 2013-4

loop_
_space_group_symop_operation_xyz
'x, y, z'
'x, -y, z+1/2'
'x+1/2, y+1/2, z'
'x+1/2, -y+1/2, z+1/2'

loop_
_atom_site_label
_atom_site_type_symbol
_atom_site_fract_x
_atom_site_fract_y
_atom_site_fract_z
_atom_site_U_iso_or_equiv
_atom_site_adp_type
_atom_site_occupancy
_atom_site_site_symmetry_order
_atom_site_calc_flag
_atom_site_refinement_flags_posn
_atom_site_refinement_flags_adp
_atom_site_refinement_flags_occupancy
Ni1 Ni 0.03076(3) 0.93928(5) 0.30844(5) 0.0242(2) Uani 1 1 d . . .
Ni2 Ni 0.04102(3) 0.81523(5) 0.25440(5) 0.0201(2) Uani 1 1 d . . .
Ni3 Ni 0.09430(3) 0.84991(5) 0.38218(5) 0.0214(2) Uani 1 1 d . . .
Ni4 Ni 0.01876(3) 0.80362(5) 0.34673(4) 0.0182(2) Uani 1 1 d . . .
Ni5 Ni 0.11292(3) 0.35088(5) 0.41517(5) 0.0226(2) Uani 1 1 d . . .
Ni6 Ni 0.13797(3) 0.37136(5) 0.32557(5) 0.0196(2) Uani 1 1 d . . .
Ni7 Ni 0.18896(3) 0.40078(5) 0.45567(5) 0.0209(2) Uani 1 1 d . . .
Ni8 Ni 0.16741(3) 0.25964(5) 0.40871(6) 0.0259(3) Uani 1 1 d . . .
Ni9 Ni 0.25982(3) 0.01534(5) 0.87339(5) 0.0187(2) Uani 1 1 d . . .
Ni10 Ni 0.25576(3) -0.13492(5) 0.87508(5) 0.0202(2) Uani 1 1 d . . .
Ni11 Ni 0.32660(3) -0.06593(5) 0.95364(5) 0.0187(2) Uani 1 1 d . . .
Ni12 Ni 0.29477(3) -0.07072(5) 0.82046(5) 0.0207(2) Uani 1 1 d . . .
Ni13 Ni 0.40213(3) 0.39051(5) 0.87898(5) 0.0239(2) Uani 1 1 d . . .
Ni14 Ni 0.46066(3) 0.33266(5) 0.99507(5) 0.0214(2) Uani 1 1 d . . .
Ni15 Ni 0.45677(3) 0.29318(5) 0.87966(5) 0.0191(2) Uani 1 1 d . . .
Ni16 Ni 0.48092(4) 0.42737(5) 0.93055(5) 0.0260(3) Uani 1 1 d . . .
S1 S 0.10001(5) 0.59847(7) 0.36268(7) 0.0254(3) Uani 1 1 d . . .
S2 S 0.14549(5) 0.23378(8) 0.27395(8) 0.0292(4) Uani 1 1 d . . .
S3 S 0.20081(5) 0.04391(8) 0.48769(7) 0.0252(3) Uani 1 1 d . . .
S4 S 0.28089(5) -0.27980(8) 0.93196(8) 0.0287(4) Uani 1 1 d . . .
S5 S 0.40352(5) 0.55052(9) 0.72819(8) 0.0316(4) Uani 1 1 d . . .
S6 S 0.36717(5) 0.15074(7) 0.90364(7) 0.0232(3) Uani 1 1 d . . .
S7 S 0.51817(11) 0.45058(15) 1.06455(11) 0.0796(12) Uani 1 1 d . . .
S8 S 0.52496(5) 0.35327(8) 0.88272(9) 0.0296(4) Uani 1 1 d . . .
O1 O 0.27498(12) -0.0601(2) 0.9327(2) 0.0194(9) Uani 1 1 d . . .
O2 O 0.30435(12) -0.1331(2) 0.8861(2) 0.0214(9) Uani 1 1 d . . .
O3 O 0.24777(12) -0.0625(2) 0.8188(2) 0.0209(9) Uani 1 1 d . . .
O4 O 0.30891(12) -0.0024(2) 0.8854(2) 0.0212(9) Uani 1 1 d . . .
H4A H 0.3224 0.0309 0.8876 0.025 Uiso 1 1 d R U .
O5 O 0.20686(13) 0.0122(2) 0.8589(2) 0.0237(10) Uani 1 1 d . . .
O6 O 0.27331(16) -0.1531(3) 0.7622(3) 0.0364(13) Uani 1 1 d . . .
O7 O 0.33361(14) -0.1442(2) 1.0107(2) 0.0260(10) Uani 1 1 d . . .
O8 O 0.20788(12) -0.1188(2) 0.8694(2) 0.0212(9) Uani 1 1 d . . .
O9 O 0.23407(14) -0.2063(2) 0.8089(2) 0.0269(10) Uani 1 1 d . . .
O10 O 0.26876(14) -0.2129(2) 0.9355(2) 0.0263(10) Uani 1 1 d . . .
O11 O 0.31367(18) -0.2735(3) 0.9306(4) 0.0470(16) Uani 1 1 d . . .
O12 O 0.25380(17) -0.3108(3) 0.8777(3) 0.0389(13) Uani 1 1 d . . .
O13 O 0.28556(16) -0.3172(3) 0.9813(3) 0.0393(13) Uani 1 1 d . . .
O14 O 0.42351(13) 0.3003(2) 0.91358(19) 0.0202(9) Uani 1 1 d . . .
O15 O 0.44384(15) 0.4213(2) 0.9550(2) 0.0275(11) Uani 1 1 d . . .
H15A H 0.4408 0.4583 0.9762 0.033 Uiso 1 1 calc R U .
O16 O 0.49015(14) 0.3352(2) 0.9568(2) 0.0239(10) Uani 1 1 d . . .
O17 O 0.44070(14) 0.3889(2) 0.8575(2) 0.0253(10) Uani 1 1 d . . .
O18 O 0.3946(2) 0.4935(3) 0.8529(3) 0.0474(17) Uani 1 1 d . . .
O19 O 0.46902(18) 0.5237(2) 0.9043(3) 0.0374(13) Uani 1 1 d . . .
O20 O 0.50381(17) 0.3888(3) 1.0680(2) 0.0341(12) Uani 1 1 d . . .
O21 O 0.51971(18) 0.4588(3) 1.0109(3) 0.0406(14) Uani 1 1 d . . .
O22 O 0.4940(5) 0.5033(4) 1.0655(5) 0.126(6) Uani 1 1 d . U .
O23 O 0.5522(3) 0.4625(5) 1.1133(4) 0.103(5) Uani 1 1 d . U .
O24 O 0.49449(14) 0.3110(2) 0.8532(2) 0.0264(10) Uani 1 1 d . . .
O25 O 0.51577(15) 0.4176(2) 0.8977(2) 0.0283(11) Uani 1 1 d . . .
O26 O 0.55187(16) 0.3235(3) 0.9367(3) 0.0397(14) Uani 1 1 d . . .
O27 O 0.5389(2) 0.3648(3) 0.8440(4) 0.054(2) Uani 1 1 d . . .
O28 O 0.05051(13) 0.8846(2) 0.3812(2) 0.0223(9) Uani 1 1 d . . .
O29 O 0.00462(13) 0.8553(2) 0.2728(2) 0.0217(9) Uani 1 1 d . . .
H29A H -0.0206 0.8571 0.2420 0.026 Uiso 1 1 calc R U .
O30 O 0.06946(13) 0.8945(2) 0.3021(2) 0.0232(10) Uani 1 1 d . . .
H30A H 0.0837 0.9199 0.2893 0.028 Uiso 1 1 calc R U .
O31 O 0.05999(12) 0.7762(2) 0.33517(19) 0.0185(9) Uani 1 1 d . . .
O32 O 0.01546(15) 0.8729(2) 0.1785(2) 0.0292(11) Uani 1 1 d . . .
O33 O -0.02317(13) 0.8498(2) 0.3518(2) 0.0238(10) Uani 1 1 d . . .
O34 O 0.12108(17) 0.9401(3) 0.4272(3) 0.0417(14) Uani 1 1 d . . .
O35 O 0.01018(18) 0.9871(2) 0.2274(3) 0.0372(13) Uani 1 1 d . . .
O36 O 0.06458(18) 1.0179(3) 0.3464(4) 0.0532(19) Uani 1 1 d . . .
O37 O -0.00712(15) 0.9844(2) 0.3200(2) 0.0305(11) Uani 1 1 d . . .
O38 O 0.18589(12) 0.3408(2) 0.3921(2) 0.0207(9) Uani 1 1 d . . .
H38A H 0.2064 0.3378 0.3856 0.025 Uiso 1 1 calc R U .
O39 O 0.11985(13) 0.2990(2) 0.3565(2) 0.0237(10) Uani 1 1 d . . .
H39A H 0.1004 0.2704 0.3285 0.028 Uiso 1 1 calc R U .
O40 O 0.16465(14) 0.3207(2) 0.4671(2) 0.0268(10) Uani 1 1 d . . .
H40A H 0.1725 0.3048 0.5070 0.032 Uiso 1 1 calc R U .
O41 O 0.13759(12) 0.4214(2) 0.39278(19) 0.0188(9) Uani 1 1 d . . .
O42 O 0.10180(16) 0.2618(3) 0.4462(3) 0.0381(13) Uani 1 1 d . . .
O43 O 0.23887(17) 0.3603(4) 0.5186(3) 0.0473(16) Uani 1 1 d . . .
O44 O 0.14410(17) 0.1795(3) 0.4241(3) 0.0436(15) Uani 1 1 d . . .
O45 O 0.21647(14) 0.2209(2) 0.4658(2) 0.0288(11) Uani 1 1 d . . .
O46 O 0.16474(13) 0.2140(2) 0.3360(2) 0.0300(11) Uani 1 1 d . . .
O47 O 0.10978(15) 0.2070(3) 0.2481(3) 0.0454(16) Uani 1 1 d . . .
O48 O 0.14429(13) 0.3049(2) 0.2690(2) 0.0268(10) Uani 1 1 d . . .
O49 O 0.16396(17) 0.2062(3) 0.2460(3) 0.0416(14) Uani 1 1 d . . .
O50 O 0.3902(3) 0.1402(3) 0.9662(2) 0.064(3) Uani 1 1 d . . .
O51 O 0.3358(3) 0.2013(5) 0.8877(5) 0.028(2) Uani 0.5 1 d . . P
O52 O 0.3675(3) 0.2183(5) 0.8909(5) 0.035(2) Uani 0.5 1 d . . P
O53 O 0.3889(3) 0.1793(4) 0.8846(4) 0.0226(19) Uani 0.5 1 d . . P
O54 O 0.3799(3) 0.1131(6) 0.8668(5) 0.033(2) Uani 0.5 1 d . . P
O55 O 0.3503(2) 0.0909(4) 0.8737(4) 0.0195(18) Uani 0.5 1 d . . P
O56 O 0.3366(3) 0.1245(5) 0.8951(5) 0.032(2) Uani 0.5 1 d . . P
O57 O 0.38111(19) 0.5519(3) 0.6660(3) 0.0484(17) Uani 1 1 d . . .
O58 O 0.4280(2) 0.6048(3) 0.7440(3) 0.057(2) Uani 1 1 d . . .
O59 O 0.3806(3) 0.5530(5) 0.7538(5) 0.094(4) Uani 1 1 d . U .
O60 O 0.42352(17) 0.4889(3) 0.7454(3) 0.0411(14) Uani 1 1 d . . .
O61 O 0.18024(15) 0.0037(3) 0.4361(2) 0.0351(12) Uani 1 1 d . . .
O62 O 0.22394(15) 0.0877(2) 0.4769(2) 0.0305(11) Uani 1 1 d . . .
O63 O 0.1774(2) 0.0842(3) 0.4988(3) 0.0521(17) Uani 1 1 d . . .
O64 O 0.22215(17) 0.0033(3) 0.5375(2) 0.0398(14) Uani 1 1 d . . .
O65 O 0.0978(2) 0.5997(3) 0.3055(3) 0.057(2) Uani 1 1 d . . .
O66 O 0.1268(3) 0.5571(5) 0.4013(5) 0.0269(8) Uani 0.5 1 d . . P
O67 O 0.0960(3) 0.5316(5) 0.3743(4) 0.0269(8) Uani 0.5 1 d . . P
O68 O 0.0651(3) 0.5711(5) 0.3627(5) 0.0269(8) Uani 0.5 1 d . . P
O69 O 0.0746(3) 0.6416(5) 0.3607(5) 0.0269(8) Uani 0.5 1 d . . P
O70 O 0.1026(3) 0.6658(5) 0.3825(4) 0.0269(8) Uani 0.5 1 d . . P
O71 O 0.1374(3) 0.6211(5) 0.4120(4) 0.0269(8) Uani 0.5 1 d . . P
O72 O 0.0679(3) -0.0193(5) 0.4741(4) 0.102(4) Uani 1 1 d . . .
O73 O 0.0789(6) -0.0670(10) 0.5824(6) 0.201(12) Uani 1 1 d . . .
O74 O -0.0127(6) 1.1006(5) -0.0029(6) 0.146(7) Uani 1 1 d . . .
O75 O 0.3583(3) 0.6024(5) 0.8664(5) 0.090(3) Uani 1 1 d . . .
O76 O 0.3540(4) 0.4707(4) 0.5776(4) 0.118(6) Uani 1 1 d . . .
O77 O 0.3056(4) 0.5537(13) 0.6700(11) 0.249(14) Uani 1 1 d . . .
O78 O -0.1292(2) 0.8224(5) 0.2933(4) 0.072(2) Uani 1 1 d . . .
O79 O -0.06598(17) 0.7714(3) 0.3746(3) 0.0411(14) Uani 1 1 d . . .
O80 O 0.1880(5) 0.8999(8) 0.5527(8) 0.047(4) Uiso 0.4 1 d . . P
O81 O 0.2850(5) 0.9273(8) 0.6302(11) 0.162(8) Uani 1 1 d . . .
O82 O 0.6573(4) 0.4129(8) 1.0840(6) 0.127(5) Uani 1 1 d . . .
O83 O -0.1522(3) 0.1641(4) 0.0802(4) 0.079(3) Uani 1 1 d . . .
O84 O -0.11404(19) 0.2629(4) 0.0675(3) 0.0542(18) Uani 1 1 d . . .
O85 O -0.1195(4) 0.1631(6) -0.0222(6) 0.109(4) Uani 1 1 d . . .
O86 O -0.0481(2) 0.0653(4) 0.1840(4) 0.063(2) Uani 1 1 d . . .
O87 O -0.0844(6) 0.0639(6) 0.0642(6) 0.160(8) Uani 1 1 d . . .
O88 O -0.0567(3) 0.2053(5) -0.0174(4) 0.079(3) Uani 1 1 d . . .
O89 O -0.04202(18) 0.2719(3) 0.1453(3) 0.0423(14) Uani 1 1 d . . .
O90 O -0.0065(2) 0.2578(3) 0.0852(3) 0.0521(17) Uani 1 1 d . . .
O91 O 0.26328(19) 0.4944(4) 0.7606(3) 0.057(2) Uani 1 1 d . . .
O92 O 0.2839(3) 0.5977(8) 0.8318(7) 0.130(6) Uani 1 1 d . . .
O93 O 0.2909(4) 0.4584(10) 0.5817(6) 0.141(6) Uani 1 1 d . . .
O94 O 0.1765(3) 0.9216(6) 0.7225(5) 0.121(6) Uani 1 1 d . . .
O95 O 0.1540(6) 0.9620(8) 0.6178(6) 0.166(9) Uani 1 1 d . . .
O96 O -0.0058(3) 0.8260(4) 0.7296(4) 0.066(2) Uani 1 1 d . . .
O98 O 0.5940(7) 0.3617(12) 1.0539(12) 0.197(9) Uiso 1 1 d . . .
O101 O 0.2405(6) 0.8388(11) 0.6459(11) 0.178(8) Uiso 1 1 d . . .
O102 O 0.0509(5) 0.9549(9) 0.6944(8) 0.138(5) Uiso 1 1 d . . .
O104 O 0.0979(6) 0.8629(10) 0.8260(10) 0.083(5) Uiso 0.5 1 d . . P
O103 O 0.0607(6) -0.1825(11) 0.6360(11) 0.180(8) Uiso 1 1 d . . .
N1 N -0.01509(14) 0.7257(3) 0.3042(2) 0.0183(10) Uani 1 1 d . . .
N2 N -0.03974(14) 0.6290(3) 0.2768(2) 0.0182(10) Uani 1 1 d . . .
N3 N 0.00605(15) 0.4072(3) 0.3115(2) 0.0207(11) Uani 1 1 d . . .
C1 C 0.0373(2) 0.3194(3) 0.3273(3) 0.0279(15) Uani 1 1 d . . .
H1 H 0.0440 0.2758 0.3265 0.034 Uiso 1 1 calc R U .
N5 N 0.03541(14) 0.7592(3) 0.4252(2) 0.0192(11) Uani 1 1 d . . .
N6 N 0.06296(15) 0.6981(3) 0.5029(2) 0.0201(11) Uani 1 1 d . . .
N7 N 0.10948(15) 0.4781(3) 0.5365(2) 0.0233(12) Uani 1 1 d . . .
N8 N 0.11087(16) 0.4011(3) 0.4804(3) 0.0242(12) Uani 1 1 d . . .
N9 N 0.11546(16) 0.8097(3) 0.4642(3) 0.0252(12) Uani 1 1 d . . .
N10 N 0.14568(15) 0.7523(3) 0.5439(2) 0.0240(12) Uani 1 1 d . . .
N11 N 0.19862(16) 0.5371(3) 0.5823(2) 0.0237(12) Uani 1 1 d . . .
N12 N 0.19297(16) 0.4558(3) 0.5240(3) 0.0241(12) Uani 1 1 d . . .
N13 N 0.13642(16) 0.8247(3) 0.3729(3) 0.0239(12) Uani 1 1 d . . .
N14 N 0.17804(15) 0.7766(3) 0.3617(2) 0.0220(11) Uani 1 1 d . . .
N15 N 0.22591(15) 0.5576(3) 0.3990(2) 0.0208(11) Uani 1 1 d . . .
N16 N 0.21416(15) 0.4712(3) 0.4349(2) 0.0209(11) Uani 1 1 d . . .
N17 N 0.07903(17) 0.7909(3) 0.2344(3) 0.0252(12) Uani 1 1 d . . .
N18 N 0.11570(15) 0.7424(3) 0.2116(2) 0.0195(11) Uani 1 1 d . . .
N19 N 0.16844(14) 0.5271(2) 0.2575(2) 0.0177(10) Uani 1 1 d . . .
N20 N 0.15897(14) 0.4410(3) 0.2963(2) 0.0182(10) Uani 1 1 d . . .
N21 N 0.01003(15) 0.7380(3) 0.2087(2) 0.0205(11) Uani 1 1 d . . .
N22 N -0.01361(15) 0.6422(3) 0.1771(2) 0.0192(11) Uani 1 1 d . . .
N23 N 0.03323(14) 0.4241(2) 0.2107(2) 0.0178(10) Uani 1 1 d . . .
N24 N 0.08780(15) 0.3890(2) 0.2605(2) 0.0193(11) Uani 1 1 d . . .
N25 N 0.24141(16) 0.0814(3) 0.8046(2) 0.0226(11) Uani 1 1 d . . .
N26 N 0.23701(16) 0.1498(3) 0.7379(3) 0.0256(12) Uani 1 1 d . . .
N27 N 0.31652(17) 0.3092(3) 0.7308(2) 0.0254(12) Uani 1 1 d . . .
N28 N 0.36335(18) 0.3594(3) 0.7998(3) 0.0270(13) Uani 1 1 d . . .
N29 N 0.28187(16) -0.0088(3) 0.7532(3) 0.0249(12) Uani 1 1 d . . .
N30 N 0.28651(16) 0.0609(3) 0.6952(2) 0.0230(11) Uani 1 1 d . . .
N31 N 0.37917(15) 0.2112(3) 0.7225(2) 0.0210(11) Uani 1 1 d . . .
N32 N 0.42300(15) 0.2586(3) 0.7989(2) 0.0215(11) Uani 1 1 d . . .
N33 N 0.34329(16) -0.0872(3) 0.8285(3) 0.0234(12) Uani 1 1 d . . .
N34 N 0.39951(15) -0.0815(3) 0.8562(2) 0.0204(11) Uani 1 1 d . . .
N35 N 0.48467(14) 0.0950(2) 0.9217(2) 0.0174(10) Uani 1 1 d . . .
N36 N 0.47738(15) 0.2013(3) 0.9079(2) 0.0202(11) Uani 1 1 d . . .
N37 N 0.37825(15) -0.0764(3) 0.9735(2) 0.0196(11) Uani 1 1 d . . .
N38 N 0.43471(15) -0.0576(3) 1.0082(2) 0.0185(10) Uani 1 1 d . . .
N39 N 0.50100(16) 0.1445(3) 1.0586(2) 0.0210(11) Uani 1 1 d . . .
N40 N 0.48581(16) 0.2468(3) 1.0357(2) 0.0220(11) Uani 1 1 d . . .
N41 N 0.34094(15) -0.0003(3) 1.0209(2) 0.0205(11) Uani 1 1 d . . .
N42 N 0.34962(14) 0.0884(3) 1.0725(2) 0.0184(10) Uani 1 1 d . . .
N43 N 0.39889(15) 0.3009(2) 1.0726(2) 0.0191(11) Uani 1 1 d . . .
N44 N 0.42981(16) 0.3335(3) 1.0330(2) 0.0221(11) Uani 1 1 d . . .
N45 N 0.27016(14) 0.0906(3) 0.9314(2) 0.0200(11) Uani 1 1 d . . .
N46 N 0.27913(15) 0.1873(3) 0.9712(2) 0.0203(11) Uani 1 1 d . . .
N47 N 0.33742(16) 0.3820(3) 0.9545(3) 0.0230(11) Uani 1 1 d . . .
N48 N 0.36846(17) 0.3998(3) 0.9118(2) 0.0246(12) Uani 1 1 d . . .
N4 N 0.05996(16) 0.3685(3) 0.3584(3) 0.0222(11) Uani 1 1 d . . .
C2 C 0.04085(19) 0.4209(3) 0.3486(3) 0.0222(13) Uani 1 1 d . . .
H2 H 0.0498 0.4624 0.3648 0.027 Uiso 1 1 calc R U .
C3 C 0.0043(2) 0.3416(3) 0.2983(3) 0.0258(14) Uani 1 1 d . . .
H3 H -0.0162 0.3173 0.2737 0.031 Uiso 1 1 calc R U .
C4 C -0.02272(18) 0.4512(3) 0.2923(3) 0.0187(12) Uani 1 1 d . . .
C5 C -0.05663(19) 0.4271(3) 0.2696(3) 0.0217(13) Uani 1 1 d . . .
H5 H -0.0607 0.3816 0.2678 0.026 Uiso 1 1 calc R U .
C6 C -0.08396(19) 0.4694(3) 0.2501(3) 0.0249(14) Uani 1 1 d . . .
H6 H -0.1071 0.4527 0.2342 0.030 Uiso 1 1 calc R U .
C7 C -0.07916(17) 0.5366(3) 0.2525(3) 0.0198(12) Uani 1 1 d . . .
H7 H -0.0986 0.5653 0.2388 0.024 Uiso 1 1 calc R U .
C8 C -0.04518(18) 0.5603(3) 0.2757(3) 0.0180(12) Uani 1 1 d . . .
C9 C -0.01660(16) 0.5181(3) 0.2951(3) 0.0157(11) Uani 1 1 d . . .
H9 H 0.0065 0.5346 0.3098 0.019 Uiso 1 1 calc R U .
C10 C -0.01017(18) 0.6624(3) 0.3134(3) 0.0194(12) Uani 1 1 d . . .
H10 H 0.0111 0.6429 0.3417 0.023 Uiso 1 1 calc R U .
C11 C -0.04936(18) 0.7332(3) 0.2603(3) 0.0236(14) Uani 1 1 d . . .
H11 H -0.0605 0.7736 0.2447 0.028 Uiso 1 1 calc R U .
C12 C -0.06471(18) 0.6741(3) 0.2429(3) 0.0225(13) Uani 1 1 d . . .
H12 H -0.0880 0.6656 0.2131 0.027 Uiso 1 1 calc R U .
C13 C 0.10931(18) 0.4639(3) 0.4860(3) 0.0228(13) Uani 1 1 d . . .
H13 H 0.1082 0.4953 0.4592 0.027 Uiso 1 1 calc R U .
C14 C 0.11250(18) 0.3728(3) 0.5276(3) 0.0256(14) Uani 1 1 d . . .
H14 H 0.1141 0.3274 0.5347 0.031 Uiso 1 1 calc R U .
C15 C 0.11154(19) 0.4194(4) 0.5631(3) 0.0271(14) Uani 1 1 d . . .
H15 H 0.1122 0.4128 0.5986 0.032 Uiso 1 1 calc R U .
C16 C 0.10744(17) 0.5403(3) 0.5572(3) 0.0215(13) Uani 1 1 d . . .
C17 C 0.12414(19) 0.5512(4) 0.6169(3) 0.0273(15) Uani 1 1 d . . .
H17 H 0.1378 0.5178 0.6429 0.033 Uiso 1 1 calc R U .
C18 C 0.12073(19) 0.6096(4) 0.6377(3) 0.0272(15) Uani 1 1 d . . .
H18 H 0.1322 0.6164 0.6781 0.033 Uiso 1 1 calc R U .
C19 C 0.10068(19) 0.6596(4) 0.6005(3) 0.0260(14) Uani 1 1 d . . .
H19 H 0.0981 0.7001 0.6149 0.031 Uiso 1 1 calc R U .
C20 C 0.08442(18) 0.6479(3) 0.5409(3) 0.0221(13) Uani 1 1 d . . .
C21 C 0.08802(17) 0.5893(3) 0.5191(3) 0.0214(13) Uani 1 1 d . . .
H21 H 0.0774 0.5829 0.4788 0.026 Uiso 1 1 calc R U .
C22 C 0.04236(19) 0.7400(3) 0.5123(3) 0.0257(14) Uani 1 1 d . . .
H22 H 0.0402 0.7424 0.5458 0.031 Uiso 1 1 calc R U .
C23 C 0.0255(2) 0.7775(4) 0.4645(3) 0.0271(15) Uani 1 1 d . . .
H23 H 0.0094 0.8113 0.4589 0.033 Uiso 1 1 calc R U .
C24 C 0.05829(16) 0.7116(3) 0.4496(3) 0.0171(12) Uani 1 1 d . . .
H24 H 0.0698 0.6898 0.4325 0.020 Uiso 1 1 calc R U .
C25 C 0.1110(2) 0.8361(4) 0.5069(3) 0.0284(15) Uani 1 1 d . . .
H25 H 0.0970 0.8733 0.5025 0.034 Uiso 1 1 calc R U .
C26 C 0.1293(2) 0.8015(3) 0.5568(3) 0.0296(15) Uani 1 1 d . . .
H26 H 0.1305 0.8095 0.5926 0.035 Uiso 1 1 calc R U .
C27 C 0.13681(19) 0.7593(4) 0.4880(3) 0.0268(14) Uani 1 1 d . . .
H27 H 0.1448 0.7319 0.4684 0.032 Uiso 1 1 calc R U .
C28 C 0.16913(18) 0.7061(3) 0.5831(3) 0.0252(14) Uani 1 1 d . . .
C29 C 0.1873(2) 0.7197(4) 0.6421(3) 0.0380(19) Uani 1 1 d . . .
H29 H 0.1843 0.7602 0.6561 0.046 Uiso 1 1 calc R U .
C30 C 0.2098(2) 0.6731(4) 0.6799(4) 0.044(2) Uani 1 1 d . . .
H30 H 0.2223 0.6821 0.7200 0.053 Uiso 1 1 calc R U .
C31 C 0.2146(2) 0.6136(4) 0.6604(3) 0.0339(17) Uani 1 1 d . . .
H31 H 0.2307 0.5827 0.6865 0.041 Uiso 1 1 calc R U .
C32 C 0.19508(18) 0.6004(4) 0.6015(3) 0.0249(14) Uani 1 1 d . . .
C33 C 0.17271(18) 0.6446(3) 0.5630(3) 0.0243(14) Uani 1 1 d . . .
H33 H 0.1596 0.6343 0.5232 0.029 Uiso 1 1 d R U .
C34 C 0.18615(19) 0.5180(3) 0.5261(3) 0.0241(14) Uani 1 1 d . . .
H34 H 0.1743 0.5455 0.4935 0.029 Uiso 1 1 calc R U .
C35 C 0.2099(2) 0.4346(4) 0.5802(3) 0.0322(16) Uani 1 1 d . . .
H35 H 0.2180 0.3915 0.5921 0.039 Uiso 1 1 calc R U .
C36 C 0.2134(2) 0.4831(4) 0.6158(3) 0.0323(17) Uani 1 1 d . . .
H36 H 0.2241 0.4807 0.6565 0.039 Uiso 1 1 calc R U .
C37 C 0.20293(17) 0.5293(3) 0.4136(3) 0.0200(12) Uani 1 1 d . . .
H37 H 0.1821 0.5490 0.4090 0.024 Uiso 1 1 calc R U .
C38 C 0.24493(18) 0.4610(3) 0.4341(3) 0.0226(13) Uani 1 1 d . . .
H38 H 0.2589 0.4228 0.4472 0.027 Uiso 1 1 calc R U .
C39 C 0.25219(18) 0.5133(3) 0.4120(3) 0.0243(14) Uani 1 1 d . . .
H39 H 0.2717 0.5186 0.4064 0.029 Uiso 1 1 calc R U .
C40 C 0.22243(18) 0.6202(3) 0.3745(3) 0.0208(13) Uani 1 1 d . . .
C41 C 0.20244(17) 0.6678(3) 0.3816(3) 0.0202(13) Uani 1 1 d . . .
H41 H 0.1916 0.6590 0.4038 0.024 Uiso 1 1 calc R U .
C42 C 0.19855(17) 0.7285(3) 0.3558(3) 0.0206(13) Uani 1 1 d . . .
C43 C 0.21537(19) 0.7417(3) 0.3248(3) 0.0252(14) Uani 1 1 d . . .
H43 H 0.2129 0.7832 0.3076 0.030 Uiso 1 1 calc R U .
C44 C 0.2358(2) 0.6942(4) 0.3190(3) 0.0263(14) Uani 1 1 d . . .
H44 H 0.2478 0.7036 0.2986 0.032 Uiso 1 1 d R U .
C45 C 0.23911(19) 0.6333(3) 0.3429(3) 0.0245(14) Uani 1 1 d . . .
H45 H 0.2526 0.6007 0.3379 0.029 Uiso 1 1 d R U .
C46 C 0.15069(18) 0.7681(3) 0.3719(3) 0.0200(12) Uani 1 1 d . . .
H46 H 0.1430 0.7271 0.3776 0.024 Uiso 1 1 calc R U .
C47 C 0.1558(2) 0.8711(3) 0.3624(3) 0.0280(15) Uani 1 1 d . . .
H47 H 0.1515 0.9166 0.3598 0.034 Uiso 1 1 calc R U .
C48 C 0.1814(2) 0.8428(3) 0.3566(3) 0.0269(14) Uani 1 1 d . . .
H48 H 0.1984 0.8639 0.3502 0.032 Uiso 1 1 calc R U .
C49 C 0.14756(18) 0.4994(3) 0.2764(3) 0.0198(12) Uani 1 1 d . . .
H49 H 0.1278 0.5196 0.2752 0.024 Uiso 1 1 calc R U .
C50 C 0.18783(18) 0.4305(3) 0.2905(3) 0.0232(13) Uani 1 1 d . . .
H50 H 0.2016 0.3920 0.3019 0.028 Uiso 1 1 calc R U .
C51 C 0.19381(18) 0.4822(3) 0.2666(3) 0.0238(13) Uani 1 1 d . . .
H51 H 0.2120 0.4870 0.2577 0.029 Uiso 1 1 calc R U .
C52 C 0.16331(18) 0.5888(3) 0.2302(3) 0.0194(12) Uani 1 1 d . . .
C53 C 0.18099(19) 0.6018(3) 0.1999(3) 0.0229(13) Uani 1 1 d . . .
H53 H 0.1964 0.5709 0.1982 0.028 Uiso 1 1 calc R U .
C54 C 0.17513(19) 0.6615(3) 0.1725(3) 0.0239(14) Uani 1 1 d . . .
H54 H 0.1866 0.6709 0.1513 0.029 Uiso 1 1 d R U .
C55 C 0.15306(19) 0.7078(3) 0.1746(3) 0.0236(13) Uani 1 1 d . . .
H55 H 0.1491 0.7479 0.1548 0.028 Uiso 1 1 calc R U .
C56 C 0.13647(17) 0.6942(3) 0.2068(3) 0.0188(12) Uani 1 1 d . . .
C57 C 0.14161(17) 0.6345(3) 0.2345(3) 0.0182(12) Uani 1 1 d . . .
H57 H 0.1303 0.6253 0.2560 0.022 Uiso 1 1 calc R U .
C58 C 0.09452(18) 0.7362(3) 0.2361(3) 0.0202(13) Uani 1 1 d . . .
H58 H 0.0917 0.6970 0.2521 0.024 Uiso 1 1 calc R U .
C59 C 0.0901(2) 0.8358(4) 0.2077(4) 0.0326(16) Uani 1 1 d . . .
H59 H 0.0830 0.8800 0.2005 0.039 Uiso 1 1 d R U .
C60 C 0.1120(2) 0.8063(3) 0.1938(4) 0.0350(18) Uani 1 1 d . . .
H60 H 0.1231 0.8259 0.1749 0.042 Uiso 1 1 calc R U .
C61 C 0.06631(18) 0.4368(3) 0.2547(3) 0.0209(13) Uani 1 1 d . . .
H61 H 0.0729 0.4748 0.2780 0.025 Uiso 1 1 calc R U .
C62 C 0.06793(19) 0.3437(3) 0.2190(3) 0.0238(13) Uani 1 1 d . . .
H62 H 0.0765 0.3040 0.2128 0.029 Uiso 1 1 calc R U .
C63 C 0.0341(2) 0.3645(3) 0.1881(3) 0.0240(14) Uani 1 1 d . . .
H63 H 0.0150 0.3424 0.1573 0.029 Uiso 1 1 calc R U .
C64 C 0.00974(16) 0.5324(3) 0.1950(2) 0.0160(11) Uani 1 1 d . . .
H64 H 0.0329 0.5494 0.2130 0.019 Uiso 1 1 calc R U .
C65 C 0.00367(17) 0.4664(3) 0.1895(3) 0.0187(12) Uani 1 1 d . . .
C66 C -0.02970(17) 0.4402(3) 0.1631(3) 0.0195(12) Uani 1 1 d . . .
H66 H -0.0330 0.3944 0.1599 0.023 Uiso 1 1 calc R U .
C67 C -0.05845(18) 0.4823(3) 0.1413(3) 0.0216(13) Uani 1 1 d . . .
H67 H -0.0816 0.4651 0.1234 0.026 Uiso 1 1 d R U .
C68 C -0.05352(17) 0.5494(3) 0.1460(3) 0.0199(12) Uani 1 1 d . . .
H68 H -0.0730 0.5781 0.1308 0.024 Uiso 1 1 d R U .
C69 C -0.01942(17) 0.5732(3) 0.1732(3) 0.0175(12) Uani 1 1 d . . .
C70 C 0.01339(19) 0.6748(3) 0.2198(3) 0.0211(13) Uani 1 1 d . . .
H70 H 0.0321 0.6554 0.2531 0.025 Uiso 1 1 calc R U .
C71 C -0.0206(2) 0.7452(3) 0.1566(3) 0.0258(14) Uani 1 1 d . . .
H71 H -0.0297 0.7854 0.1376 0.031 Uiso 1 1 d R U .
C72 C -0.03541(18) 0.6862(3) 0.1366(3) 0.0210(13) Uani 1 1 d . . .
H72 H -0.0565 0.6772 0.1019 0.025 Uiso 1 1 calc R U .
C73 C 0.25878(18) 0.1210(3) 0.7894(3) 0.0216(13) Uani 1 1 d . . .
H73 H 0.2833 0.1286 0.8115 0.026 Uiso 1 1 calc R U .
C74 C 0.2035(2) 0.1262(4) 0.7203(3) 0.0282(15) Uani 1 1 d . . .
H74 H 0.1824 0.1373 0.6861 0.034 Uiso 1 1 calc R U .
C75 C 0.20687(18) 0.0841(3) 0.7617(3) 0.0236(13) Uani 1 1 d . . .
H75 H 0.1882 0.0602 0.7612 0.028 Uiso 1 1 calc R U .
C76 C 0.2239(2) 0.1995(4) 0.6471(3) 0.0287(15) Uani 1 1 d . . .
H76 H 0.2030 0.1745 0.6279 0.034 Uiso 1 1 calc R U .
C77 C 0.2458(2) 0.1935(3) 0.7063(3) 0.0264(15) Uani 1 1 d . . .
C78 C 0.27665(19) 0.2298(3) 0.7345(3) 0.0244(14) Uani 1 1 d . . .
H78 H 0.2917 0.2257 0.7749 0.029 Uiso 1 1 calc R U .
C79 C 0.2853(2) 0.2724(3) 0.7028(3) 0.0257(14) Uani 1 1 d . . .
C80 C 0.2630(2) 0.2791(4) 0.6438(3) 0.0310(16) Uani 1 1 d . . .
H80 H 0.2686 0.3089 0.6225 0.037 Uiso 1 1 calc R U .
C81 C 0.2326(2) 0.2421(4) 0.6160(3) 0.0350(17) Uani 1 1 d . . .
H81 H 0.2176 0.2460 0.5756 0.042 Uiso 1 1 calc R U .
C82 C 0.3377(2) 0.3186(3) 0.7886(3) 0.0273(15) Uani 1 1 d . . .
H82 H 0.3344 0.2982 0.8172 0.033 Uiso 1 1 calc R U .
C83 C 0.3311(2) 0.3469(4) 0.7046(3) 0.0379(18) Uani 1 1 d . . .
H83 H 0.3226 0.3504 0.6645 0.045 Uiso 1 1 calc R U .
C84 C 0.3594(2) 0.3773(4) 0.7468(3) 0.0347(17) Uani 1 1 d . . .
H84 H 0.3743 0.4062 0.7413 0.042 Uiso 1 1 calc R U .
C85 C 0.30326(19) 0.0319(3) 0.7470(3) 0.0242(13) Uani 1 1 d . . .
H85 H 0.3271 0.0393 0.7752 0.029 Uiso 1 1 d R U .
C86 C 0.2525(2) 0.0382(5) 0.6671(3) 0.0364(18) Uani 1 1 d . . .
H86 H 0.2345 0.0498 0.6296 0.044 Uiso 1 1 calc R U .
C87 C 0.2500(2) -0.0040(4) 0.7035(3) 0.0327(16) Uani 1 1 d . . .
H87 H 0.2293 -0.0268 0.6958 0.039 Uiso 1 1 calc R U .
C88 C 0.33306(17) 0.1366(3) 0.7093(3) 0.0219(13) Uani 1 1 d . . .
H88 H 0.3450 0.1283 0.7495 0.026 Uiso 1 1 calc R U .
C89 C 0.30161(19) 0.1055(3) 0.6727(3) 0.0228(13) Uani 1 1 d . . .
C90 C 0.2841(2) 0.1171(4) 0.6137(3) 0.0276(15) Uani 1 1 d . . .
H90 H 0.2628 0.0950 0.5889 0.033 Uiso 1 1 calc R U .
C91 C 0.29820(19) 0.1614(4) 0.5917(3) 0.0277(15) Uani 1 1 d . . .
H91 H 0.2866 0.1695 0.5515 0.033 Uiso 1 1 calc R U .
C92 C 0.34666(18) 0.1796(3) 0.6862(3) 0.0225(13) Uani 1 1 d . . .
C93 C 0.3290(2) 0.1939(4) 0.6280(3) 0.0264(14) Uani 1 1 d . . .
H93 H 0.3380 0.2256 0.6131 0.032 Uiso 1 1 calc R U .
C94 C 0.39372(19) 0.2241(3) 0.7801(3) 0.0214(13) Uani 1 1 d . . .
H94 H 0.3842 0.2103 0.8033 0.026 Uiso 1 1 calc R U .
C95 C 0.4015(2) 0.2384(4) 0.7056(3) 0.0279(15) Uani 1 1 d . . .
H95 H 0.3987 0.2369 0.6682 0.034 Uiso 1 1 calc R U .
C96 C 0.4275(2) 0.2668(4) 0.7519(3) 0.0262(14) Uani 1 1 d . . .
H96 H 0.4464 0.2896 0.7525 0.031 Uiso 1 1 calc R U .
C97 C 0.3535(2) -0.1436(4) 0.8114(4) 0.0311(16) Uani 1 1 d . . .
H97 H 0.3384 -0.1789 0.7910 0.037 Uiso 1 1 calc R U .
C98 C 0.37185(17) -0.0515(3) 0.8545(3) 0.0184(12) Uani 1 1 d . . .
H98 H 0.3728 -0.0097 0.8702 0.022 Uiso 1 1 calc R U .
C99 C 0.3875(2) -0.1403(4) 0.8280(4) 0.0301(16) Uani 1 1 d . . .
H99 H 0.4009 -0.1720 0.8217 0.036 Uiso 1 1 calc R U .
C100 C 0.43487(18) -0.0598(3) 0.8840(3) 0.0196(12) Uani 1 1 d . . .
C101 C 0.44184(17) 0.0070(3) 0.8908(3) 0.0174(12) Uani 1 1 d . . .
H101 H 0.4233 0.0376 0.8780 0.021 Uiso 1 1 calc R U .
C102 C 0.47681(17) 0.0274(3) 0.9169(3) 0.0159(11) Uani 1 1 d . . .
C103 C 0.50384(18) -0.0174(3) 0.9371(3) 0.0209(13) Uani 1 1 d . . .
H103 H 0.5275 -0.0032 0.9546 0.025 Uiso 1 1 calc R U .
C104 C 0.49605(19) -0.0834(3) 0.9315(3) 0.0218(13) Uani 1 1 d . . .
H104 H 0.5147 -0.1140 0.9464 0.026 Uiso 1 1 calc R U .
C105 C 0.46187(18) -0.1054(3) 0.9048(3) 0.0190(12) Uani 1 1 d . . .
H105 H 0.4569 -0.1506 0.9007 0.023 Uiso 1 1 calc R U .
C106 C 0.46129(17) 0.1452(3) 0.8980(3) 0.0169(12) Uani 1 1 d . . .
H106 H 0.4365 0.1400 0.8771 0.020 Uiso 1 1 calc R U .
C107 C 0.51793(17) 0.1222(3) 0.9482(3) 0.0218(13) Uani 1 1 d . . .
H107 H 0.5398 0.1002 0.9688 0.026 Uiso 1 1 calc R U .
C108 C 0.51262(18) 0.1877(3) 0.9382(3) 0.0233(13) Uani 1 1 d . . .
H108 H 0.5308 0.2191 0.9506 0.028 Uiso 1 1 calc R U .
C109 C 0.40266(17) -0.0317(3) 0.9937(3) 0.0195(12) Uani 1 1 d . . .
H109 H 0.3987 0.0128 0.9978 0.023 Uiso 1 1 calc R U .
C110 C 0.42955(18) -0.1239(3) 0.9973(3) 0.0230(13) Uani 1 1 d . . .
H110 H 0.4469 -0.1554 1.0035 0.028 Uiso 1 1 calc R U .
C111 C 0.39472(19) -0.1345(3) 0.9760(3) 0.0232(13) Uani 1 1 d . . .
H111 H 0.3834 -0.1756 0.9647 0.028 Uiso 1 1 calc R U .
C112 C 0.46718(16) -0.0246(3) 1.0334(3) 0.0158(11) Uani 1 1 d . . .
C113 C 0.46793(17) 0.0437(3) 1.0333(2) 0.0167(12) Uani 1 1 d . . .
H113 H 0.4467 0.0679 1.0167 0.020 Uiso 1 1 calc R U .
C114 C 0.49990(18) 0.0751(3) 1.0578(3) 0.0195(12) Uani 1 1 d . . .
C115 C 0.53166(17) 0.0404(3) 1.0831(3) 0.0210(12) Uani 1 1 d . . .
H115 H 0.5535 0.0624 1.0997 0.025 Uiso 1 1 calc R U .
C116 C 0.53025(18) -0.0276(3) 1.0833(3) 0.0238(13) Uani 1 1 d . . .
H116 H 0.5514 -0.0519 1.1004 0.029 Uiso 1 1 calc R U .
C117 C 0.49832(18) -0.0598(3) 1.0588(3) 0.0216(13) Uani 1 1 d . . .
H117 H 0.4977 -0.1060 1.0593 0.026 Uiso 1 1 calc R U .
C118 C 0.47480(18) 0.1858(3) 1.0240(3) 0.0189(12) Uani 1 1 d . . .
H118 H 0.4519 0.1729 0.9955 0.023 Uiso 1 1 calc R U .
C119 C 0.52032(19) 0.2445(3) 1.0796(3) 0.0258(14) Uani 1 1 d . . .
H119 H 0.5350 0.2812 1.0968 0.031 Uiso 1 1 calc R U .
C120 C 0.52988(19) 0.1830(4) 1.0942(3) 0.0280(15) Uani 1 1 d . . .
H120 H 0.5522 0.1681 1.1234 0.034 Uiso 1 1 calc R U .
C121 C 0.34765(17) 0.0626(3) 1.0241(3) 0.0194(12) Uani 1 1 d . . .
H121 H 0.3507 0.0865 0.9966 0.023 Uiso 1 1 calc R U .
C122 C 0.33860(19) -0.0156(3) 1.0689(3) 0.0247(14) Uani 1 1 d . . .
H122 H 0.3342 -0.0578 1.0781 0.030 Uiso 1 1 calc R U .
C123 C 0.34342(19) 0.0382(3) 1.1009(3) 0.0245(14) Uani 1 1 d . . .
H123 H 0.3427 0.0411 1.1356 0.029 Uiso 1 1 calc R U .
C124 C 0.35567(17) 0.1545(3) 1.0903(3) 0.0199(13) Uani 1 1 d . . .
C125 C 0.37330(17) 0.1950(3) 1.0710(3) 0.0184(12) Uani 1 1 d . . .
H125 H 0.3803 0.1791 1.0450 0.022 Uiso 1 1 calc R U .
C126 C 0.38034(16) 0.2592(3) 1.0907(3) 0.0182(12) Uani 1 1 d . . .
C127 C 0.37002(19) 0.2827(3) 1.1288(3) 0.0222(13) Uani 1 1 d . . .
H127 H 0.3752 0.3261 1.1426 0.027 Uiso 1 1 calc R U .
C128 C 0.35209(19) 0.2416(4) 1.1463(3) 0.0260(14) Uani 1 1 d . . .
H128 H 0.3446 0.2576 1.1716 0.031 Uiso 1 1 calc R U .
C129 C 0.34492(18) 0.1777(3) 1.1277(3) 0.0227(13) Uani 1 1 d . . .
H129 H 0.3328 0.1502 1.1403 0.027 Uiso 1 1 calc R U .
C130 C 0.41173(18) 0.2857(3) 1.0365(3) 0.0210(13) Uani 1 1 d . . .
H130 H 0.4078 0.2456 1.0168 0.025 Uiso 1 1 calc R U .
C131 C 0.41020(19) 0.3634(3) 1.0924(3) 0.0238(13) Uani 1 1 d . . .
H131 H 0.4057 0.3879 1.1180 0.029 Uiso 1 1 calc R U .
C132 C 0.4290(2) 0.3823(3) 1.0676(3) 0.0251(14) Uani 1 1 d . . .
H132 H 0.4401 0.4234 1.0733 0.030 Uiso 1 1 calc R U .
C133 C 0.28012(18) 0.1503(3) 0.9299(3) 0.0199(12) Uani 1 1 d . . .
H133 H 0.2871 0.1657 0.9037 0.024 Uiso 1 1 calc R U .
C134 C 0.26814(19) 0.1474(3) 1.0002(3) 0.0253(14) Uani 1 1 d . . .
H134 H 0.2651 0.1591 1.0316 0.030 Uiso 1 1 calc R U .
C135 C 0.26251(18) 0.0882(3) 0.9752(3) 0.0213(13) Uani 1 1 d . . .
H135 H 0.2546 0.0509 0.9862 0.026 Uiso 1 1 calc R U .
C136 C 0.30874(18) 0.2842(3) 0.9632(3) 0.0207(13) Uani 1 1 d . . .
H136 H 0.3168 0.2602 0.9418 0.025 Uiso 1 1 calc R U .
C137 C 0.28820(17) 0.2550(3) 0.9827(3) 0.0184(12) Uani 1 1 d . . .
C138 C 0.27644(19) 0.2891(3) 1.0144(3) 0.0252(14) Uani 1 1 d . . .
H138 H 0.2619 0.2686 1.0265 0.030 Uiso 1 1 calc R U .
C139 C 0.2862(2) 0.3531(4) 1.0279(3) 0.0316(16) Uani 1 1 d . . .
H139 H 0.2786 0.3764 1.0503 0.038 Uiso 1 1 calc R U .
C140 C 0.3071(2) 0.3846(3) 1.0096(3) 0.0269(15) Uani 1 1 d . . .
H140 H 0.3141 0.4285 1.0198 0.032 Uiso 1 1 calc R U .
C141 C 0.31735(18) 0.3498(3) 0.9759(3) 0.0216(13) Uani 1 1 d . . .
C142 C 0.3523(2) 0.3558(3) 0.9256(3) 0.0242(14) Uani 1 1 d . . .
H142 H 0.3511 0.3110 0.9164 0.029 Uiso 1 1 calc R U .
C143 C 0.3447(2) 0.4477(3) 0.9588(4) 0.0305(16) Uani 1 1 d . . .
H143 H 0.3376 0.4795 0.9766 0.037 Uiso 1 1 calc R U .
C144 C 0.36383(19) 0.4577(3) 0.9328(3) 0.0265(14) Uani 1 1 d . . .
H144 H 0.3727 0.4985 0.9294 0.032 Uiso 1 1 calc R U .
C145 C 0.2910(3) 0.4506(7) 0.7740(5) 0.065(3) Uani 1 1 d . . .
H1A H 0.2711 -0.0637 0.9661 0.078 Uiso 1 1 d R U .
H14A H 0.4102 0.2604 0.9096 0.078 Uiso 1 1 d R U .
H2A H 0.3172 -0.1716 0.8912 0.078 Uiso 1 1 d R U .
H41A H 0.1292 0.4612 0.3909 0.078 Uiso 1 1 d R U .
H17A H 0.4392 0.4035 0.8234 0.078 Uiso 1 1 d R U .
H31A H 0.0657 0.7332 0.3394 0.078 Uiso 1 1 d R U .
H28A H 0.0501 0.9131 0.4087 0.078 Uiso 1 1 d R U .
H16A H 0.5164 0.3258 0.9764 0.078 Uiso 1 1 d R U .
H3A H 0.2306 -0.0585 0.7788 0.078 Uiso 1 1 d R U .
O99 O 0.2323(4) 0.8852(7) 0.5721(6) 0.069(4) Uani 0.6 1 d . . P
O97 O 0.0369(9) 0.8269(16) 0.6798(15) 0.246(13) Uiso 1 1 d . . .
O105 O 0.1233(7) 0.9329(12) 0.8468(12) 0.101(7) Uiso 0.5 1 d . . P

loop_
_atom_site_aniso_label
_atom_site_aniso_U_11
_atom_site_aniso_U_22
_atom_site_aniso_U_33
_atom_site_aniso_U_23
_atom_site_aniso_U_13
_atom_site_aniso_U_12
Ni1 0.0296(6) 0.0141(5) 0.0274(6) 0.0003(4) 0.0132(5) 0.0031(4)
Ni2 0.0257(6) 0.0144(5) 0.0183(5) 0.0020(4) 0.0095(5) 0.0022(4)
Ni3 0.0215(6) 0.0162(5) 0.0237(6) -0.0031(4) 0.0093(5) -0.0023(4)
Ni4 0.0186(5) 0.0155(5) 0.0157(5) 0.0004(4) 0.0050(4) 0.0015(4)
Ni5 0.0219(6) 0.0186(5) 0.0296(6) 0.0071(4) 0.0145(5) 0.0048(4)
Ni6 0.0176(5) 0.0164(5) 0.0230(5) 0.0026(4) 0.0087(4) 0.0030(4)
Ni7 0.0206(6) 0.0190(5) 0.0197(5) 0.0063(4) 0.0076(5) 0.0054(4)
Ni8 0.0253(6) 0.0167(5) 0.0382(7) 0.0078(5) 0.0178(5) 0.0062(5)
Ni9 0.0182(5) 0.0151(5) 0.0203(5) -0.0005(4) 0.0077(4) -0.0003(4)
Ni10 0.0189(5) 0.0162(5) 0.0230(5) -0.0036(4) 0.0087(5) -0.0045(4)
Ni11 0.0179(5) 0.0142(5) 0.0207(5) -0.0013(4) 0.0072(4) -0.0008(4)
Ni12 0.0187(5) 0.0198(5) 0.0218(5) -0.0052(4) 0.0088(4) -0.0037(4)
Ni13 0.0366(7) 0.0157(5) 0.0222(5) 0.0053(4) 0.0167(5) 0.0049(5)
Ni14 0.0330(6) 0.0138(5) 0.0177(5) 0.0000(4) 0.0128(5) -0.0038(4)
Ni15 0.0252(6) 0.0145(5) 0.0183(5) -0.0004(4) 0.0114(5) -0.0027(4)
Ni16 0.0422(7) 0.0147(5) 0.0257(6) -0.0003(4) 0.0204(6) -0.0064(5)
S1 0.0370(9) 0.0150(7) 0.0190(7) 0.0030(6) 0.0101(7) 0.0073(6)
S2 0.0209(8) 0.0211(8) 0.0372(9) -0.0029(7) 0.0081(7) 0.0051(6)
S3 0.0316(9) 0.0189(7) 0.0238(8) -0.0018(6) 0.0129(7) -0.0050(6)
S4 0.0221(8) 0.0168(7) 0.0409(10) -0.0007(7) 0.0109(7) -0.0027(6)
S5 0.0345(10) 0.0300(8) 0.0216(8) 0.0054(7) 0.0074(7) -0.0015(7)
S6 0.0325(9) 0.0165(7) 0.0191(7) -0.0018(6) 0.0118(7) -0.0061(6)
S7 0.135(3) 0.0567(16) 0.0309(11) -0.0091(11) 0.0293(15) -0.0628(19)
S8 0.0343(9) 0.0199(8) 0.0432(10) -0.0043(7) 0.0257(8) -0.0085(7)
O1 0.017(2) 0.016(2) 0.024(2) -0.0009(17) 0.0089(18) -0.0025(16)
O2 0.019(2) 0.015(2) 0.024(2) -0.0043(17) 0.0065(19) -0.0020(17)
O3 0.021(2) 0.018(2) 0.023(2) -0.0008(17) 0.0096(19) -0.0048(17)
O4 0.017(2) 0.019(2) 0.024(2) -0.0030(18) 0.0073(18) -0.0047(18)
O5 0.022(2) 0.022(2) 0.026(2) 0.0009(18) 0.011(2) 0.0014(18)
O6 0.035(3) 0.038(3) 0.039(3) -0.021(2) 0.022(3) -0.014(2)
O7 0.026(3) 0.020(2) 0.030(2) 0.0018(19) 0.013(2) 0.0008(19)
O8 0.017(2) 0.020(2) 0.025(2) -0.0013(18) 0.0088(19) -0.0032(17)
O9 0.031(3) 0.017(2) 0.030(2) -0.0102(19) 0.013(2) -0.0085(19)
O10 0.030(3) 0.015(2) 0.033(3) 0.0013(18) 0.014(2) 0.0004(19)
O11 0.037(3) 0.032(3) 0.078(5) -0.002(3) 0.033(3) 0.002(3)
O12 0.043(3) 0.022(2) 0.043(3) 0.000(2) 0.015(3) -0.005(2)
O13 0.032(3) 0.031(3) 0.039(3) 0.010(2) 0.006(2) 0.002(2)
O14 0.028(2) 0.015(2) 0.021(2) 0.0037(17) 0.014(2) 0.0013(18)
O15 0.042(3) 0.015(2) 0.029(2) -0.0002(18) 0.021(2) -0.003(2)
O16 0.036(3) 0.018(2) 0.020(2) -0.0027(17) 0.016(2) -0.0078(19)
O17 0.039(3) 0.018(2) 0.023(2) 0.0015(18) 0.019(2) 0.000(2)
O18 0.089(5) 0.028(3) 0.044(3) 0.013(3) 0.047(4) 0.018(3)
O19 0.065(4) 0.016(2) 0.046(3) 0.003(2) 0.039(3) 0.004(2)
O20 0.052(4) 0.025(3) 0.024(2) -0.005(2) 0.018(2) -0.013(2)
O21 0.053(4) 0.031(3) 0.032(3) -0.003(2) 0.017(3) -0.022(3)
O22 0.308(19) 0.020(3) 0.116(9) -0.006(4) 0.155(12) -0.013(6)
O23 0.120(9) 0.096(7) 0.038(4) 0.015(4) -0.002(5) -0.074(7)
O24 0.032(3) 0.023(2) 0.028(2) -0.0009(19) 0.018(2) -0.007(2)
O25 0.041(3) 0.015(2) 0.034(3) -0.0021(19) 0.023(2) -0.009(2)
O26 0.031(3) 0.025(3) 0.054(4) -0.006(2) 0.014(3) -0.003(2)
O27 0.083(5) 0.032(3) 0.089(5) -0.022(3) 0.075(5) -0.029(3)
O28 0.025(2) 0.017(2) 0.023(2) -0.0015(18) 0.011(2) 0.0004(18)
O29 0.024(2) 0.018(2) 0.019(2) 0.0035(17) 0.0072(19) 0.0050(18)
O30 0.030(3) 0.013(2) 0.028(2) -0.0017(18) 0.015(2) 0.0000(18)
O31 0.022(2) 0.0131(19) 0.019(2) -0.0008(16) 0.0089(18) -0.0013(17)
O32 0.039(3) 0.025(2) 0.024(2) 0.0086(19) 0.016(2) 0.008(2)
O33 0.021(2) 0.022(2) 0.025(2) -0.0040(18) 0.0093(19) 0.0024(18)
O34 0.036(3) 0.038(3) 0.052(4) -0.021(3) 0.023(3) -0.017(3)
O35 0.055(4) 0.021(2) 0.043(3) 0.010(2) 0.030(3) 0.012(2)
O36 0.041(4) 0.021(3) 0.104(6) -0.010(3) 0.042(4) -0.002(2)
O37 0.032(3) 0.023(2) 0.031(3) -0.007(2) 0.012(2) 0.002(2)
O38 0.018(2) 0.017(2) 0.023(2) 0.0031(17) 0.0081(19) 0.0035(17)
O39 0.022(2) 0.015(2) 0.035(3) 0.0038(18) 0.015(2) 0.0002(18)
O40 0.028(3) 0.022(2) 0.034(3) 0.012(2) 0.019(2) 0.009(2)
O41 0.016(2) 0.0155(19) 0.022(2) 0.0029(16) 0.0073(18) 0.0061(17)
O42 0.036(3) 0.030(3) 0.056(4) 0.015(3) 0.029(3) 0.007(2)
O43 0.036(3) 0.078(5) 0.025(3) 0.026(3) 0.013(3) 0.022(3)
O44 0.037(3) 0.026(3) 0.081(5) 0.013(3) 0.039(3) 0.006(2)
O45 0.028(3) 0.021(2) 0.033(3) 0.002(2) 0.012(2) 0.0035(19)
O46 0.020(2) 0.024(2) 0.039(3) -0.001(2) 0.009(2) 0.0098(19)
O47 0.019(3) 0.028(3) 0.063(4) 0.000(3) 0.002(3) 0.002(2)
O48 0.024(2) 0.024(2) 0.032(3) -0.004(2) 0.014(2) 0.0038(19)
O49 0.037(3) 0.039(3) 0.039(3) -0.006(2) 0.012(3) 0.015(3)
O50 0.114(7) 0.028(3) 0.015(3) 0.002(2) 0.005(3) -0.017(3)
O51 0.038(6) 0.018(4) 0.033(5) 0.012(4) 0.023(5) 0.016(4)
O52 0.048(7) 0.026(5) 0.034(6) 0.009(4) 0.022(5) -0.001(5)
O53 0.030(5) 0.015(4) 0.028(5) -0.002(4) 0.018(4) -0.005(4)
O54 0.029(6) 0.036(5) 0.038(6) -0.014(5) 0.020(5) -0.009(4)
O55 0.021(5) 0.011(4) 0.024(4) -0.009(3) 0.010(4) -0.007(3)
O56 0.025(5) 0.029(5) 0.032(5) 0.004(4) 0.008(4) -0.008(4)
O57 0.049(4) 0.040(3) 0.033(3) 0.005(3) 0.003(3) -0.017(3)
O58 0.055(4) 0.038(3) 0.040(3) -0.001(3) -0.004(3) -0.014(3)
O59 0.125(9) 0.109(7) 0.089(7) 0.063(6) 0.084(7) 0.071(7)
O60 0.039(3) 0.031(3) 0.044(3) 0.006(2) 0.014(3) 0.001(2)
O61 0.033(3) 0.038(3) 0.028(3) -0.009(2) 0.010(2) -0.015(2)
O62 0.038(3) 0.027(2) 0.029(3) 0.000(2) 0.018(2) -0.007(2)
O63 0.077(5) 0.039(3) 0.065(4) 0.008(3) 0.054(4) 0.006(3)
O64 0.047(4) 0.039(3) 0.026(3) 0.003(2) 0.012(3) -0.013(3)
O65 0.102(6) 0.045(4) 0.028(3) 0.011(3) 0.035(4) 0.037(4)
O66 0.026(2) 0.0202(18) 0.030(2) 0.0035(15) 0.0103(17) 0.0034(15)
O67 0.026(2) 0.0202(18) 0.030(2) 0.0035(15) 0.0103(17) 0.0034(15)
O68 0.026(2) 0.0202(18) 0.030(2) 0.0035(15) 0.0103(17) 0.0034(15)
O69 0.026(2) 0.0202(18) 0.030(2) 0.0035(15) 0.0103(17) 0.0034(15)
O70 0.026(2) 0.0202(18) 0.030(2) 0.0035(15) 0.0103(17) 0.0034(15)
O71 0.026(2) 0.0202(18) 0.030(2) 0.0035(15) 0.0103(17) 0.0034(15)
O72 0.110(8) 0.089(7) 0.059(5) -0.018(5) 0.007(5) 0.065(6)
O73 0.30(2) 0.198(16) 0.077(8) 0.045(10) 0.078(12) 0.205(18)
O74 0.34(2) 0.045(5) 0.126(10) -0.016(6) 0.175(14) -0.020(8)
O75 0.091(8) 0.071(6) 0.099(8) -0.007(6) 0.041(7) 0.009(5)
O76 0.215(14) 0.034(4) 0.039(4) -0.005(3) 0.013(6) -0.032(6)
O77 0.060(9) 0.30(3) 0.23(2) -0.02(2) -0.046(12) -0.074(13)
O78 0.058(5) 0.076(5) 0.071(6) 0.013(5) 0.024(4) 0.000(4)
O79 0.041(3) 0.041(3) 0.046(3) -0.006(3) 0.024(3) -0.012(3)
O81 0.133(14) 0.106(10) 0.26(3) -0.042(13) 0.111(16) -0.003(9)
O82 0.131(12) 0.143(12) 0.086(8) 0.011(8) 0.037(8) 0.054(10)
O83 0.071(6) 0.059(5) 0.063(5) -0.009(4) 0.001(4) 0.004(4)
O84 0.041(4) 0.071(5) 0.049(4) 0.025(3) 0.021(3) 0.007(3)
O85 0.167(13) 0.080(7) 0.118(10) 0.012(7) 0.100(10) -0.017(7)
O86 0.065(5) 0.078(5) 0.052(4) 0.022(4) 0.034(4) 0.024(4)
O87 0.32(3) 0.065(7) 0.067(7) -0.001(5) 0.080(11) -0.028(10)
O88 0.094(7) 0.094(7) 0.052(5) -0.003(4) 0.039(5) 0.000(5)
O89 0.045(4) 0.039(3) 0.044(3) 0.000(3) 0.023(3) -0.010(3)
O90 0.063(5) 0.049(4) 0.048(4) 0.006(3) 0.031(4) 0.002(3)
O91 0.042(4) 0.064(4) 0.040(3) -0.011(3) 0.002(3) 0.029(3)
O92 0.066(6) 0.176(13) 0.150(12) -0.119(11) 0.055(7) -0.026(7)
O93 0.123(12) 0.217(17) 0.067(7) -0.039(9) 0.037(8) -0.073(11)
O94 0.085(7) 0.084(7) 0.101(8) 0.043(6) -0.022(6) -0.044(6)
O95 0.23(2) 0.106(10) 0.066(7) 0.026(7) -0.002(10) 0.022(11)
O96 0.081(6) 0.058(4) 0.076(5) -0.022(4) 0.052(5) -0.025(4)
N1 0.018(3) 0.020(2) 0.013(2) -0.0001(19) 0.004(2) 0.001(2)
N2 0.018(3) 0.018(2) 0.015(2) 0.0006(19) 0.005(2) -0.001(2)
N3 0.022(3) 0.018(3) 0.021(3) 0.002(2) 0.009(2) -0.003(2)
C1 0.031(4) 0.018(3) 0.040(4) 0.002(3) 0.021(3) 0.004(3)
N5 0.017(3) 0.023(3) 0.014(2) -0.001(2) 0.004(2) -0.001(2)
N6 0.021(3) 0.021(3) 0.016(2) 0.001(2) 0.008(2) 0.001(2)
N7 0.017(3) 0.034(3) 0.018(3) 0.007(2) 0.008(2) 0.003(2)
N8 0.022(3) 0.025(3) 0.028(3) 0.007(2) 0.015(2) 0.008(2)
N9 0.023(3) 0.024(3) 0.026(3) -0.003(2) 0.010(2) -0.003(2)
N10 0.020(3) 0.026(3) 0.020(3) -0.002(2) 0.005(2) -0.001(2)
N11 0.021(3) 0.027(3) 0.018(3) 0.005(2) 0.006(2) 0.003(2)
N12 0.024(3) 0.025(3) 0.022(3) 0.007(2) 0.011(2) 0.006(2)
N13 0.022(3) 0.019(3) 0.028(3) 0.002(2) 0.011(2) -0.003(2)
N14 0.019(3) 0.020(3) 0.021(3) 0.001(2) 0.006(2) -0.003(2)
N15 0.019(3) 0.023(3) 0.015(2) -0.002(2) 0.004(2) -0.001(2)
N16 0.020(3) 0.020(3) 0.017(2) -0.002(2) 0.006(2) 0.001(2)
N17 0.033(3) 0.021(3) 0.023(3) 0.000(2) 0.015(3) -0.002(2)
N18 0.020(3) 0.015(2) 0.019(2) 0.001(2) 0.006(2) 0.000(2)
N19 0.020(3) 0.016(2) 0.014(2) -0.0017(19) 0.007(2) -0.002(2)
N20 0.019(3) 0.017(2) 0.017(2) 0.0008(19) 0.008(2) 0.001(2)
N21 0.023(3) 0.019(3) 0.015(2) -0.001(2) 0.006(2) -0.004(2)
N22 0.020(3) 0.016(2) 0.017(2) 0.003(2) 0.006(2) 0.004(2)
N23 0.015(3) 0.015(2) 0.021(3) 0.002(2) 0.007(2) 0.001(2)
N24 0.019(3) 0.014(2) 0.024(3) 0.002(2) 0.010(2) 0.004(2)
N25 0.026(3) 0.021(3) 0.018(3) 0.000(2) 0.009(2) 0.001(2)
N26 0.023(3) 0.029(3) 0.021(3) -0.002(2) 0.008(2) 0.003(2)
N27 0.034(3) 0.024(3) 0.018(3) 0.004(2) 0.014(2) 0.007(2)
N28 0.037(4) 0.023(3) 0.026(3) 0.010(2) 0.019(3) 0.012(3)
N29 0.021(3) 0.026(3) 0.026(3) -0.006(2) 0.010(2) -0.003(2)
N30 0.022(3) 0.027(3) 0.014(2) -0.005(2) 0.005(2) -0.001(2)
N31 0.024(3) 0.022(3) 0.015(2) -0.001(2) 0.009(2) 0.000(2)
N32 0.022(3) 0.020(3) 0.019(3) 0.004(2) 0.008(2) 0.002(2)
N33 0.024(3) 0.019(3) 0.032(3) -0.005(2) 0.018(3) -0.002(2)
N34 0.022(3) 0.014(2) 0.022(3) -0.005(2) 0.008(2) -0.002(2)
N35 0.016(3) 0.014(2) 0.021(2) -0.0006(19) 0.008(2) -0.003(2)
N36 0.021(3) 0.023(3) 0.017(2) 0.000(2) 0.010(2) 0.000(2)
N37 0.016(3) 0.019(3) 0.022(3) 0.000(2) 0.008(2) -0.001(2)
N38 0.021(3) 0.018(2) 0.015(2) 0.0030(19) 0.008(2) 0.002(2)
N39 0.028(3) 0.017(3) 0.015(2) -0.002(2) 0.008(2) -0.007(2)
N40 0.029(3) 0.017(2) 0.019(3) -0.001(2) 0.011(2) -0.002(2)
N41 0.021(3) 0.015(2) 0.022(3) -0.002(2) 0.007(2) -0.003(2)
N42 0.018(3) 0.015(2) 0.017(2) -0.0006(19) 0.004(2) 0.000(2)
N43 0.024(3) 0.014(2) 0.014(2) 0.0018(19) 0.006(2) 0.003(2)
N44 0.032(3) 0.014(2) 0.017(2) 0.002(2) 0.009(2) 0.002(2)
N45 0.015(3) 0.022(3) 0.019(2) 0.002(2) 0.006(2) 0.002(2)
N46 0.022(3) 0.019(3) 0.015(2) -0.003(2) 0.005(2) 0.003(2)
N47 0.024(3) 0.018(2) 0.024(3) 0.001(2) 0.009(2) 0.005(2)
N48 0.033(3) 0.016(3) 0.021(3) 0.005(2) 0.011(2) 0.009(2)
N4 0.024(3) 0.017(3) 0.028(3) 0.005(2) 0.015(2) 0.003(2)
C2 0.025(3) 0.023(3) 0.020(3) 0.001(2) 0.012(3) 0.001(3)
C3 0.027(4) 0.016(3) 0.030(3) -0.006(3) 0.012(3) -0.004(3)
C4 0.021(3) 0.018(3) 0.011(3) 0.003(2) 0.004(2) 0.001(2)
C5 0.025(3) 0.017(3) 0.021(3) 0.000(2) 0.010(3) -0.001(3)
C6 0.021(3) 0.029(3) 0.019(3) -0.003(3) 0.006(3) -0.009(3)
C7 0.017(3) 0.023(3) 0.015(3) 0.000(2) 0.004(2) 0.002(2)
C8 0.025(3) 0.018(3) 0.014(3) 0.002(2) 0.012(2) -0.003(2)
C9 0.016(3) 0.016(3) 0.013(3) 0.002(2) 0.005(2) -0.002(2)
C10 0.022(3) 0.020(3) 0.014(3) 0.002(2) 0.007(2) 0.001(2)
C11 0.020(3) 0.021(3) 0.022(3) 0.004(2) 0.005(3) 0.008(3)
C12 0.019(3) 0.019(3) 0.019(3) -0.003(2) 0.002(3) -0.002(2)
C13 0.023(3) 0.029(3) 0.018(3) 0.004(3) 0.012(3) 0.005(3)
C14 0.020(3) 0.028(3) 0.025(3) 0.010(3) 0.008(3) 0.007(3)
C15 0.025(4) 0.030(4) 0.023(3) 0.012(3) 0.010(3) 0.005(3)
C16 0.013(3) 0.027(3) 0.018(3) 0.003(3) 0.003(2) 0.002(2)
C17 0.020(3) 0.038(4) 0.016(3) 0.007(3) 0.003(3) 0.000(3)
C18 0.021(3) 0.037(4) 0.017(3) 0.005(3) 0.005(3) -0.002(3)
C19 0.024(3) 0.032(4) 0.016(3) 0.000(3) 0.005(3) -0.001(3)
C20 0.016(3) 0.028(3) 0.013(3) 0.004(2) 0.001(2) -0.002(3)
C21 0.015(3) 0.028(3) 0.016(3) 0.005(2) 0.003(2) -0.001(3)
C22 0.028(4) 0.027(3) 0.022(3) 0.004(3) 0.012(3) 0.009(3)
C23 0.029(4) 0.033(4) 0.021(3) -0.002(3) 0.013(3) 0.005(3)
C24 0.016(3) 0.017(3) 0.013(3) -0.004(2) 0.003(2) -0.003(2)
C25 0.028(4) 0.027(3) 0.023(3) -0.008(3) 0.007(3) 0.004(3)
C26 0.035(4) 0.024(3) 0.027(4) -0.005(3) 0.013(3) -0.002(3)
C27 0.023(3) 0.029(3) 0.023(3) -0.001(3) 0.007(3) -0.004(3)
C28 0.020(3) 0.030(3) 0.016(3) -0.004(3) 0.002(3) -0.003(3)
C29 0.040(5) 0.033(4) 0.022(4) -0.012(3) 0.001(3) 0.000(3)
C30 0.037(5) 0.043(5) 0.021(4) -0.003(3) -0.008(3) 0.003(4)
C31 0.026(4) 0.041(4) 0.020(3) -0.005(3) 0.002(3) -0.001(3)
C32 0.019(3) 0.031(4) 0.025(3) 0.000(3) 0.010(3) -0.004(3)
C33 0.018(3) 0.030(3) 0.021(3) 0.001(3) 0.007(3) -0.001(3)
C34 0.023(3) 0.024(3) 0.022(3) 0.002(3) 0.008(3) -0.001(3)
C35 0.035(4) 0.033(4) 0.023(3) 0.007(3) 0.010(3) 0.006(3)
C36 0.028(4) 0.047(4) 0.018(3) 0.014(3) 0.008(3) 0.008(3)
C37 0.018(3) 0.022(3) 0.015(3) -0.002(2) 0.004(2) -0.001(2)
C38 0.017(3) 0.021(3) 0.024(3) -0.002(2) 0.006(3) 0.002(2)
C39 0.017(3) 0.021(3) 0.025(3) -0.004(3) 0.004(3) 0.001(2)
C40 0.021(3) 0.018(3) 0.015(3) -0.007(2) 0.003(2) -0.010(2)
C41 0.018(3) 0.020(3) 0.015(3) 0.000(2) 0.003(2) -0.006(2)
C42 0.020(3) 0.023(3) 0.014(3) -0.003(2) 0.005(2) -0.008(2)
C43 0.028(4) 0.021(3) 0.023(3) 0.006(3) 0.009(3) -0.004(3)
C44 0.028(4) 0.030(3) 0.024(3) -0.004(3) 0.015(3) -0.010(3)
C45 0.027(4) 0.023(3) 0.021(3) -0.005(3) 0.010(3) -0.002(3)
C46 0.023(3) 0.019(3) 0.019(3) -0.003(2) 0.011(3) -0.004(2)
C47 0.030(4) 0.014(3) 0.040(4) 0.002(3) 0.017(3) 0.002(3)
C48 0.026(4) 0.019(3) 0.035(4) 0.001(3) 0.014(3) -0.005(3)
C49 0.021(3) 0.022(3) 0.014(3) 0.002(2) 0.007(2) 0.004(2)
C50 0.022(3) 0.020(3) 0.022(3) 0.000(2) 0.007(3) 0.002(2)
C51 0.014(3) 0.029(3) 0.025(3) 0.000(3) 0.006(3) 0.002(3)
C52 0.023(3) 0.020(3) 0.011(3) -0.002(2) 0.005(2) -0.006(2)
C53 0.027(3) 0.023(3) 0.022(3) -0.007(3) 0.015(3) -0.007(3)
C54 0.029(4) 0.025(3) 0.017(3) 0.000(2) 0.011(3) -0.008(3)
C55 0.028(4) 0.023(3) 0.019(3) 0.001(2) 0.012(3) -0.004(3)
C56 0.019(3) 0.018(3) 0.012(3) 0.001(2) 0.001(2) -0.004(2)
C57 0.019(3) 0.015(3) 0.016(3) 0.002(2) 0.005(2) -0.004(2)
C58 0.027(3) 0.016(3) 0.015(3) 0.000(2) 0.009(3) 0.000(2)
C59 0.037(4) 0.020(3) 0.044(4) 0.007(3) 0.023(4) 0.001(3)
C60 0.038(4) 0.018(3) 0.059(5) 0.007(3) 0.032(4) -0.002(3)
C61 0.019(3) 0.019(3) 0.024(3) 0.005(2) 0.011(3) -0.001(2)
C62 0.024(3) 0.020(3) 0.024(3) 0.003(3) 0.009(3) 0.008(3)
C63 0.029(4) 0.018(3) 0.024(3) 0.001(2) 0.013(3) 0.008(3)
C64 0.015(3) 0.017(3) 0.012(3) -0.001(2) 0.004(2) 0.000(2)
C65 0.018(3) 0.021(3) 0.014(3) 0.007(2) 0.006(2) 0.007(2)
C66 0.018(3) 0.016(3) 0.021(3) -0.001(2) 0.007(2) -0.006(2)
C67 0.020(3) 0.030(3) 0.014(3) 0.004(2) 0.008(2) 0.005(3)
C68 0.019(3) 0.022(3) 0.017(3) 0.004(2) 0.007(3) 0.001(2)
C69 0.019(3) 0.018(3) 0.014(3) 0.005(2) 0.007(2) 0.002(2)
C70 0.027(3) 0.020(3) 0.013(3) -0.002(2) 0.007(3) -0.002(3)
C71 0.030(4) 0.023(3) 0.016(3) 0.007(2) 0.006(3) 0.010(3)
C72 0.025(3) 0.019(3) 0.012(3) 0.005(2) 0.005(2) 0.005(2)
C73 0.023(3) 0.022(3) 0.016(3) -0.001(2) 0.006(3) 0.003(3)
C74 0.024(3) 0.036(4) 0.023(3) 0.001(3) 0.011(3) 0.006(3)
C75 0.018(3) 0.026(3) 0.024(3) -0.004(3) 0.009(3) 0.002(3)
C76 0.031(4) 0.031(4) 0.021(3) 0.001(3) 0.011(3) 0.006(3)
C77 0.034(4) 0.026(3) 0.022(3) 0.006(3) 0.016(3) 0.014(3)
C78 0.027(4) 0.030(3) 0.016(3) 0.007(3) 0.011(3) 0.008(3)
C79 0.033(4) 0.022(3) 0.025(3) 0.006(3) 0.017(3) 0.012(3)
C80 0.037(4) 0.033(4) 0.025(3) 0.011(3) 0.017(3) 0.015(3)
C81 0.039(4) 0.039(4) 0.024(3) 0.010(3) 0.013(3) 0.017(3)
C82 0.036(4) 0.027(3) 0.022(3) 0.004(3) 0.017(3) 0.013(3)
C83 0.047(5) 0.043(4) 0.023(3) 0.010(3) 0.017(4) 0.004(4)
C84 0.048(5) 0.030(4) 0.026(4) 0.012(3) 0.019(3) 0.000(3)
C85 0.023(3) 0.023(3) 0.022(3) -0.002(3) 0.008(3) 0.002(3)
C86 0.020(4) 0.057(5) 0.024(3) -0.005(3) 0.005(3) -0.006(3)
C87 0.026(4) 0.045(4) 0.024(3) -0.007(3) 0.011(3) -0.011(3)
C88 0.017(3) 0.027(3) 0.017(3) 0.000(2) 0.004(2) 0.003(3)
C89 0.025(3) 0.022(3) 0.021(3) 0.001(2) 0.011(3) 0.008(3)
C90 0.026(4) 0.037(4) 0.018(3) 0.001(3) 0.009(3) 0.004(3)
C91 0.018(3) 0.041(4) 0.016(3) 0.005(3) 0.003(3) 0.008(3)
C92 0.019(3) 0.027(3) 0.019(3) 0.000(2) 0.008(3) 0.008(3)
C93 0.028(4) 0.030(3) 0.020(3) 0.003(3) 0.011(3) 0.007(3)
C94 0.031(4) 0.016(3) 0.018(3) 0.003(2) 0.013(3) 0.006(3)
C95 0.026(4) 0.039(4) 0.018(3) -0.002(3) 0.011(3) -0.003(3)
C96 0.027(4) 0.034(4) 0.019(3) 0.001(3) 0.013(3) -0.004(3)
C97 0.029(4) 0.022(3) 0.044(4) -0.017(3) 0.020(3) -0.010(3)
C98 0.016(3) 0.015(3) 0.021(3) -0.003(2) 0.007(2) 0.001(2)
C99 0.024(4) 0.024(3) 0.039(4) -0.011(3) 0.013(3) 0.001(3)
C100 0.022(3) 0.019(3) 0.015(3) -0.001(2) 0.008(3) -0.005(2)
C101 0.015(3) 0.017(3) 0.018(3) -0.002(2) 0.007(2) -0.002(2)
C102 0.019(3) 0.016(3) 0.014(3) 0.003(2) 0.009(2) 0.000(2)
C103 0.021(3) 0.020(3) 0.019(3) 0.000(2) 0.007(3) 0.000(2)
C104 0.027(3) 0.015(3) 0.022(3) -0.001(2) 0.011(3) 0.001(2)
C105 0.022(3) 0.018(3) 0.020(3) -0.001(2) 0.013(3) -0.001(2)
C106 0.021(3) 0.013(3) 0.016(3) 0.000(2) 0.008(2) -0.001(2)
C107 0.015(3) 0.021(3) 0.026(3) -0.005(3) 0.007(3) -0.003(2)
C108 0.019(3) 0.022(3) 0.025(3) 0.001(3) 0.008(3) -0.002(3)
C109 0.018(3) 0.016(3) 0.020(3) -0.001(2) 0.006(2) 0.001(2)
C110 0.022(3) 0.014(3) 0.033(4) -0.003(2) 0.014(3) 0.000(2)
C111 0.025(3) 0.014(3) 0.030(3) 0.002(2) 0.014(3) 0.002(2)
C112 0.017(3) 0.015(3) 0.017(3) 0.002(2) 0.010(2) -0.002(2)
C113 0.017(3) 0.019(3) 0.012(3) 0.001(2) 0.005(2) -0.001(2)
C114 0.022(3) 0.020(3) 0.016(3) 0.002(2) 0.010(2) 0.001(2)
C115 0.016(3) 0.023(3) 0.023(3) -0.003(2) 0.010(3) -0.004(2)
C116 0.017(3) 0.026(3) 0.027(3) 0.006(3) 0.010(3) 0.005(3)
C117 0.019(3) 0.021(3) 0.023(3) 0.003(2) 0.010(3) 0.003(2)
C118 0.023(3) 0.016(3) 0.019(3) 0.002(2) 0.011(3) -0.004(2)
C119 0.024(3) 0.022(3) 0.026(3) -0.009(3) 0.008(3) -0.006(3)
C120 0.021(3) 0.028(3) 0.020(3) -0.004(3) -0.001(3) -0.003(3)
C121 0.015(3) 0.017(3) 0.020(3) 0.000(2) 0.004(2) -0.001(2)
C122 0.026(3) 0.025(3) 0.022(3) 0.001(3) 0.010(3) -0.003(3)
C123 0.025(3) 0.022(3) 0.021(3) 0.002(3) 0.008(3) -0.002(3)
C124 0.016(3) 0.018(3) 0.013(3) -0.001(2) -0.002(2) 0.000(2)
C125 0.020(3) 0.015(3) 0.014(3) -0.002(2) 0.003(2) -0.001(2)
C126 0.015(3) 0.019(3) 0.013(3) 0.003(2) 0.001(2) 0.002(2)
C127 0.029(4) 0.014(3) 0.019(3) -0.003(2) 0.010(3) 0.001(2)
C128 0.023(3) 0.029(3) 0.024(3) -0.004(3) 0.010(3) 0.002(3)
C129 0.020(3) 0.023(3) 0.020(3) -0.001(2) 0.006(3) 0.001(3)
C130 0.029(3) 0.015(3) 0.012(3) 0.001(2) 0.006(3) 0.003(2)
C131 0.028(4) 0.016(3) 0.025(3) -0.002(2) 0.011(3) 0.000(3)
C132 0.035(4) 0.017(3) 0.022(3) 0.001(2) 0.014(3) -0.004(3)
C133 0.020(3) 0.020(3) 0.017(3) 0.000(2) 0.007(2) 0.002(2)
C134 0.026(4) 0.023(3) 0.028(3) 0.000(3) 0.014(3) 0.000(3)
C135 0.020(3) 0.021(3) 0.018(3) 0.000(2) 0.006(3) 0.000(2)
C136 0.019(3) 0.019(3) 0.016(3) -0.001(2) 0.003(2) 0.004(2)
C137 0.019(3) 0.017(3) 0.014(3) 0.000(2) 0.005(2) 0.002(2)
C138 0.027(4) 0.023(3) 0.024(3) -0.003(3) 0.012(3) 0.004(3)
C139 0.044(5) 0.025(3) 0.034(4) -0.006(3) 0.025(4) 0.005(3)
C140 0.036(4) 0.018(3) 0.021(3) 0.001(3) 0.011(3) 0.006(3)
C141 0.023(3) 0.018(3) 0.017(3) 0.002(2) 0.004(3) 0.003(2)
C142 0.030(4) 0.020(3) 0.015(3) 0.005(2) 0.006(3) 0.006(3)
C143 0.028(4) 0.021(3) 0.039(4) -0.004(3) 0.015(3) -0.001(3)
C144 0.026(4) 0.014(3) 0.032(4) -0.001(3) 0.008(3) -0.001(3)
C145 0.046(6) 0.093(8) 0.053(6) 0.012(6) 0.023(5) 0.043(6)
O99 0.068(9) 0.052(7) 0.056(8) 0.006(6) 0.008(7) 0.012(6)

loop_
_atom_type_symbol
_atom_type_description
_atom_type_scat_dispersion_real
_atom_type_scat_dispersion_imag
_atom_type_scat_source
C C 0.0181 0.0091 'International Tables Vol C Tables 4.2.6.8 and 6.1.1.4'
N N 0.0311 0.0180 'International Tables Vol C Tables 4.2.6.8 and 6.1.1.4'
Ni Ni -3.0029 0.5091 'International Tables Vol C Tables 4.2.6.8 and 6.1.1.4'
O O 0.0492 0.0322 'International Tables Vol C Tables 4.2.6.8 and 6.1.1.4'
S S 0.3331 0.5567 'International Tables Vol C Tables 4.2.6.8 and 6.1.1.4'
H H 0.0000 0.0000 'International Tables Vol C Tables 4.2.6.8 and 6.1.1.4'

loop_
_geom_angle_atom_site_label_1
_geom_angle_atom_site_label_2
_geom_angle_atom_site_label_3
_geom_angle
O30 Ni1 O29 82.76(19)
O30 Ni1 O28 81.6(2)
O29 Ni1 O28 81.41(19)
O30 Ni1 O37 176.7(2)
O29 Ni1 O37 98.3(2)
O28 Ni1 O37 95.4(2)
O30 Ni1 O36 88.2(2)
O29 Ni1 O36 170.9(2)
O28 Ni1 O36 95.9(3)
O37 Ni1 O36 90.6(2)
O30 Ni1 O35 94.1(2)
O29 Ni1 O35 93.5(2)
O28 Ni1 O35 173.6(2)
O37 Ni1 O35 89.0(2)
O36 Ni1 O35 88.6(3)
N21 Ni2 O31 97.3(2)
N21 Ni2 N17 92.2(2)
O31 Ni2 N17 103.1(2)
N21 Ni2 O30 175.8(2)
O31 Ni2 O30 81.61(18)
N17 Ni2 O30 92.0(2)
N21 Ni2 O29 95.1(2)
O31 Ni2 O29 81.90(18)
N17 Ni2 O29 170.6(2)
O30 Ni2 O29 80.72(19)
N21 Ni2 O32 89.1(2)
O31 Ni2 O32 165.4(2)
N17 Ni2 O32 89.7(2)
O30 Ni2 O32 91.1(2)
O29 Ni2 O32 84.5(2)
O28 Ni3 N13 171.2(2)
O28 Ni3 O31 81.48(19)
N13 Ni3 O31 99.7(2)
O28 Ni3 O30 80.0(2)
N13 Ni3 O30 91.5(2)
O31 Ni3 O30 81.17(18)
O28 Ni3 N9 94.2(2)
N13 Ni3 N9 94.2(2)
O31 Ni3 N9 99.1(2)
O30 Ni3 N9 174.1(2)
O28 Ni3 O34 87.4(2)
N13 Ni3 O34 90.7(2)
O31 Ni3 O34 168.3(2)
O30 Ni3 O34 93.2(2)
N9 Ni3 O34 85.5(3)
O29 Ni4 O31 81.99(18)
O29 Ni4 N5 174.8(2)
O31 Ni4 N5 98.2(2)
O29 Ni4 O28 79.95(19)
O31 Ni4 O28 80.77(18)
N5 Ni4 O28 94.9(2)
O29 Ni4 N1 94.6(2)
O31 Ni4 N1 98.5(2)
N5 Ni4 N1 90.6(2)
O28 Ni4 N1 174.6(2)
O29 Ni4 O33 88.72(19)
O31 Ni4 O33 168.76(18)
N5 Ni4 O33 90.5(2)
O28 Ni4 O33 91.44(19)
N1 Ni4 O33 88.5(2)
O39 Ni5 O41 80.85(18)
O39 Ni5 N8 174.5(2)
O41 Ni5 N8 98.4(2)
O39 Ni5 N4 94.0(2)
O41 Ni5 N4 102.9(2)
N8 Ni5 N4 91.5(2)
O39 Ni5 O40 80.0(2)
O41 Ni5 O40 81.21(18)
N8 Ni5 O40 94.4(2)
N4 Ni5 O40 172.2(2)
O39 Ni5 O42 90.2(2)
O41 Ni5 O42 162.7(2)
N8 Ni5 O42 89.1(2)
N4 Ni5 O42 92.5(2)
O40 Ni5 O42 82.6(2)
N24 Ni6 O39 90.1(2)
N24 Ni6 N20 92.8(2)
O39 Ni6 N20 176.6(2)
N24 Ni6 O38 171.8(2)
O39 Ni6 O38 82.2(2)
N20 Ni6 O38 94.7(2)
N24 Ni6 O41 100.3(2)
O39 Ni6 O41 80.54(19)
N20 Ni6 O41 100.6(2)
O38 Ni6 O41 81.35(18)
N24 Ni6 O48 88.6(2)
O39 Ni6 O48 92.2(2)
N20 Ni6 O48 86.2(2)
O38 Ni6 O48 88.83(19)
O41 Ni6 O48 168.43(19)
O38 Ni7 N16 91.1(2)
O38 Ni7 O40 79.7(2)
N16 Ni7 O40 170.6(2)
O38 Ni7 O41 81.67(18)
N16 Ni7 O41 98.6(2)
O40 Ni7 O41 81.38(19)
O38 Ni7 N12 175.9(2)
N16 Ni7 N12 92.0(2)
O40 Ni7 N12 97.2(2)
O41 Ni7 N12 100.5(2)
O38 Ni7 O43 92.1(2)
N16 Ni7 O43 90.5(3)
O40 Ni7 O43 88.6(2)
O41 Ni7 O43 169.0(3)
N12 Ni7 O43 85.2(3)
O38 Ni8 O39 84.58(19)
O38 Ni8 O40 81.1(2)
O39 Ni8 O40 81.3(2)
O38 Ni8 O45 95.5(2)
O39 Ni8 O45 177.4(2)
O40 Ni8 O45 96.2(2)
O38 Ni8 O44 175.0(2)
O39 Ni8 O44 90.8(2)
O40 Ni8 O44 96.3(2)
O45 Ni8 O44 89.0(2)
O38 Ni8 O46 90.4(2)
O39 Ni8 O46 88.7(2)
O40 Ni8 O46 167.4(2)
O45 Ni8 O46 93.8(2)
O44 Ni8 O46 91.4(3)
O4 Ni9 O3 81.30(19)
O4 Ni9 N45 101.3(2)
O3 Ni9 N45 175.8(2)
O4 Ni9 O1 80.63(19)
O3 Ni9 O1 80.38(18)
N45 Ni9 O1 96.7(2)
O4 Ni9 N25 99.6(2)
O3 Ni9 N25 91.7(2)
N45 Ni9 N25 91.1(2)
O1 Ni9 N25 172.0(2)
O4 Ni9 O5 167.98(18)
O3 Ni9 O5 88.74(19)
N45 Ni9 O5 88.3(2)
O1 Ni9 O5 91.14(18)
N25 Ni9 O5 87.3(2)
O2 Ni10 O3 82.6(2)
O2 Ni10 O1 82.36(19)
O3 Ni10 O1 82.07(19)
O2 Ni10 O8 169.08(18)
O3 Ni10 O8 92.08(19)
O1 Ni10 O8 87.47(19)
O2 Ni10 O9 97.8(2)
O3 Ni10 O9 92.7(2)
O1 Ni10 O9 174.7(2)
O8 Ni10 O9 91.9(2)
O2 Ni10 O10 92.3(2)
O3 Ni10 O10 174.9(2)
O1 Ni10 O10 97.97(19)
O8 Ni10 O10 93.0(2)
O9 Ni10 O10 87.3(2)
O1 Ni11 O4 81.10(19)
O1 Ni11 N37 177.2(2)
O4 Ni11 N37 100.0(2)
O1 Ni11 N41 90.8(2)
O4 Ni11 N41 100.1(2)
N37 Ni11 N41 91.5(2)
O1 Ni11 O2 80.03(19)
O4 Ni11 O2 81.06(18)
N37 Ni11 O2 97.6(2)
N41 Ni11 O2 170.5(2)
O1 Ni11 O7 89.03(19)
O4 Ni11 O7 166.1(2)
N37 Ni11 O7 89.4(2)
N41 Ni11 O7 89.7(2)
O2 Ni11 O7 87.67(19)
N29 Ni12 O2 176.4(2)
N29 Ni12 O3 95.6(2)
O2 Ni12 O3 80.91(19)
N29 Ni12 N33 90.6(2)
O2 Ni12 N33 92.9(2)
O3 Ni12 N33 173.7(2)
N29 Ni12 O4 98.8(2)
O2 Ni12 O4 81.73(19)
O3 Ni12 O4 80.72(19)
N33 Ni12 O4 99.4(2)
N29 Ni12 O6 91.3(2)
O2 Ni12 O6 87.6(2)
O3 Ni12 O6 88.7(2)
N33 Ni12 O6 90.1(2)
O4 Ni12 O6 166.0(2)
O15 Ni13 O17 80.2(2)
O15 Ni13 N28 174.8(2)
O17 Ni13 N28 94.6(2)
O15 Ni13 N48 91.3(2)
O17 Ni13 N48 171.3(2)
N28 Ni13 N48 93.9(3)
O15 Ni13 O14 81.44(19)
O17 Ni13 O14 81.84(19)
N28 Ni13 O14 98.1(2)
N48 Ni13 O14 98.7(2)
O15 Ni13 O18 86.4(2)
O17 Ni13 O18 86.6(2)
N28 Ni13 O18 93.2(3)
N48 Ni13 O18 91.2(2)
O14 Ni13 O18 164.4(3)
O16 Ni14 O15 82.3(2)
O16 Ni14 N44 177.8(2)
O15 Ni14 N44 95.5(2)
O16 Ni14 N40 88.8(2)
O15 Ni14 N40 169.9(2)
N44 Ni14 N40 93.3(2)
O16 Ni14 O14 80.84(19)
O15 Ni14 O14 81.16(19)
N44 Ni14 O14 99.0(2)
N40 Ni14 O14 102.2(2)
O16 Ni14 O20 87.2(2)
O15 Ni14 O20 85.8(2)
N44 Ni14 O20 92.5(2)
N40 Ni14 O20 89.1(2)
O14 Ni14 O20 163.33(19)
O16 Ni15 N32 175.0(2)
O16 Ni15 N36 93.1(2)
N32 Ni15 N36 91.3(2)
O16 Ni15 O17 81.8(2)
N32 Ni15 O17 93.7(2)
N36 Ni15 O17 174.5(2)
O16 Ni15 O14 80.4(2)
N32 Ni15 O14 101.0(2)
N36 Ni15 O14 100.3(2)
O17 Ni15 O14 81.10(19)
O16 Ni15 O24 88.8(2)
N32 Ni15 O24 89.0(2)
N36 Ni15 O24 90.4(2)
O17 Ni15 O24 87.2(2)
O14 Ni15 O24 165.07(19)
O16 Ni16 O17 84.0(2)
O16 Ni16 O15 83.2(2)
O17 Ni16 O15 80.6(2)
O16 Ni16 O21 90.7(2)
O17 Ni16 O21 172.4(2)
O15 Ni16 O21 93.4(2)
O16 Ni16 O19 176.7(2)
O17 Ni16 O19 95.4(2)
O15 Ni16 O19 93.5(2)
O21 Ni16 O19 89.5(3)
O16 Ni16 O25 89.7(2)
O17 Ni16 O25 91.4(2)
O15 Ni16 O25 169.8(2)
O21 Ni16 O25 94.1(3)
O19 Ni16 O25 93.5(2)
O66 S1 O69 140.3(6)
O66 S1 O67 53.8(6)
O69 S1 O67 115.4(6)
O66 S1 O70 114.9(6)
O69 S1 O70 48.3(6)
O67 S1 O70 144.9(6)
O66 S1 O65 111.6(5)
O69 S1 O65 108.0(5)
O67 S1 O65 106.8(5)
O70 S1 O65 108.1(5)
O66 S1 O71 54.7(5)
O69 S1 O71 108.7(6)
O67 S1 O71 106.8(5)
O70 S1 O71 63.8(5)
O65 S1 O71 111.2(6)
O66 S1 O68 103.6(6)
O69 S1 O68 59.3(5)
O67 S1 O68 56.9(5)
O70 S1 O68 103.2(5)
O65 S1 O68 115.4(5)
O71 S1 O68 133.3(5)
O49 S2 O48 110.1(4)
O49 S2 O47 110.3(4)
O48 S2 O47 110.4(3)
O49 S2 O46 108.3(3)
O48 S2 O46 110.3(3)
O47 S2 O46 107.4(4)
O64 S3 O63 109.7(4)
O64 S3 O61 110.6(3)
O63 S3 O61 110.2(4)
O64 S3 O62 109.6(3)
O63 S3 O62 108.4(4)
O61 S3 O62 108.3(3)
O13 S4 O11 112.1(4)
O13 S4 O12 110.1(3)
O11 S4 O12 109.3(4)
O13 S4 O10 108.7(4)
O11 S4 O10 107.9(3)
O12 S4 O10 108.7(3)
O57 S5 O58 107.3(4)
O57 S5 O60 109.3(4)
O58 S5 O60 109.1(4)
O57 S5 O59 107.7(6)
O58 S5 O59 114.6(7)
O60 S5 O59 108.8(4)
O56 S6 O53 153.4(6)
O56 S6 O52 118.2(7)
O53 S6 O52 54.7(6)
O56 S6 O55 51.8(6)
O53 S6 O55 113.8(5)
O52 S6 O55 138.8(6)
O56 S6 O50 101.0(6)
O53 S6 O50 105.5(6)
O52 S6 O50 109.3(5)
O55 S6 O50 111.9(4)
O56 S6 O54 109.6(6)
O53 S6 O54 57.2(6)
O52 S6 O54 106.2(7)
O55 S6 O54 58.6(5)
O50 S6 O54 112.7(6)
O56 S6 O51 64.3(6)
O53 S6 O51 106.2(5)
O52 S6 O51 54.4(6)
O55 S6 O51 105.5(6)
O50 S6 O51 114.0(5)
O54 S6 O51 133.2(6)
O23 S7 O20 112.5(5)
O23 S7 O21 109.5(6)
O20 S7 O21 113.4(3)
O23 S7 O22 106.3(8)
O20 S7 O22 107.1(6)
O21 S7 O22 107.8(5)
O24 S8 O27 108.0(4)
O24 S8 O26 110.9(3)
O27 S8 O26 110.5(5)
O24 S8 O25 112.1(3)
O27 S8 O25 108.1(3)
O26 S8 O25 107.3(3)
Ni10 O1 Ni11 98.4(2)
Ni10 O1 Ni9 97.5(2)
Ni11 O1 Ni9 98.05(19)
Ni10 O1 H1A 115.8
Ni11 O1 H1A 114.4
Ni9 O1 H1A 127.6
Ni10 O2 Ni12 98.0(2)
Ni10 O2 Ni11 98.2(2)
Ni12 O2 Ni11 97.82(18)
Ni10 O2 H2A 121.5
Ni12 O2 H2A 120.2
Ni11 O2 H2A 116.3
Ni10 O3 Ni12 97.2(2)
Ni10 O3 Ni9 98.9(2)
Ni12 O3 Ni9 98.66(19)
Ni10 O3 H3A 130.1
Ni12 O3 H3A 104.6
Ni9 O3 H3A 120.6
Ni9 O4 Ni11 98.8(2)
Ni9 O4 Ni12 97.98(19)
Ni11 O4 Ni12 97.92(19)
Ni9 O4 H4A 119.2
Ni11 O4 H4A 119.2
Ni12 O4 H4A 119.2
S4 O10 Ni10 127.5(3)
Ni13 O14 Ni15 97.34(18)
Ni13 O14 Ni14 97.22(19)
Ni15 O14 Ni14 97.3(2)
Ni13 O14 H14A 125.9
Ni15 O14 H14A 113.9
Ni14 O14 H14A 119.6
Ni16 O15 Ni13 99.3(2)
Ni16 O15 Ni14 94.9(2)
Ni13 O15 Ni14 99.0(2)
Ni16 O15 H15A 119.6
Ni13 O15 H15A 119.6
Ni14 O15 H15A 119.6
Ni16 O16 Ni14 97.8(2)
Ni16 O16 Ni15 97.4(2)
Ni14 O16 Ni15 100.7(2)
Ni16 O16 H16A 109.9
Ni14 O16 H16A 125.7
Ni15 O16 H16A 119.8
Ni16 O17 Ni13 99.6(2)
Ni16 O17 Ni15 94.9(2)
Ni13 O17 Ni15 98.4(2)
Ni16 O17 H17A 115.0
Ni13 O17 H17A 127.5
Ni15 O17 H17A 115.6
S7 O20 Ni14 127.1(3)
S7 O21 Ni16 124.0(4)
S8 O24 Ni15 125.4(3)
S8 O25 Ni16 122.8(3)
Ni1 O28 Ni3 98.9(2)
Ni1 O28 Ni4 98.5(2)
Ni3 O28 Ni4 98.40(19)
Ni1 O28 H28A 103.8
Ni3 O28 H28A 126.1
Ni4 O28 H28A 124.9
Ni1 O29 Ni4 99.1(2)
Ni1 O29 Ni2 97.4(2)
Ni4 O29 Ni2 97.31(19)
Ni1 O29 H29A 119.4
Ni4 O29 H29A 119.4
Ni2 O29 H29A 119.4
Ni1 O30 Ni2 97.9(2)
Ni1 O30 Ni3 98.3(2)
Ni2 O30 Ni3 97.76(19)
Ni1 O30 H30A 119.4
Ni2 O30 H30A 119.4
Ni3 O30 H30A 119.4
Ni2 O31 Ni3 98.32(18)
Ni2 O31 Ni4 97.34(19)
Ni3 O31 Ni4 97.85(18)
Ni2 O31 H31A 116.9
Ni3 O31 H31A 124.4
Ni4 O31 H31A 116.9
Ni8 O38 Ni7 100.4(2)
Ni8 O38 Ni6 95.4(2)
Ni7 O38 Ni6 98.6(2)
Ni8 O38 H38A 119.2
Ni7 O38 H38A 119.2
Ni6 O38 H38A 119.2
Ni8 O39 Ni5 100.2(2)
Ni8 O39 Ni6 95.4(2)
Ni5 O39 Ni6 99.8(2)
Ni8 O39 H39A 119.0
Ni5 O39 H39A 119.0
Ni6 O39 H39A 119.0
Ni8 O40 Ni7 98.1(2)
Ni8 O40 Ni5 97.6(2)
Ni7 O40 Ni5 97.8(2)
Ni8 O40 H40A 119.5
Ni7 O40 H40A 119.5
Ni5 O40 H40A 119.5
Ni5 O41 Ni7 97.84(18)
Ni5 O41 Ni6 97.86(19)
Ni7 O41 Ni6 97.23(18)
Ni5 O41 H41A 113.4
Ni7 O41 H41A 119.1
Ni6 O41 H41A 126.1
S2 O46 Ni8 130.1(3)
S2 O48 Ni6 125.3(3)
O52 O51 O56 106.4(8)
O52 O51 S6 56.5(6)
O56 O51 S6 50.3(5)
O53 O52 O51 126.6(10)
O53 O52 S6 62.0(6)
O51 O52 S6 69.1(6)
O52 O53 S6 63.3(6)
O52 O53 O54 122.0(10)
S6 O53 O54 66.6(6)
O53 O54 O55 111.5(8)
O53 O54 S6 56.3(5)
O55 O54 S6 57.1(5)
O56 O55 S6 60.1(6)
O56 O55 O54 123.5(9)
S6 O55 O54 64.3(5)
O55 O56 S6 68.1(7)
O55 O56 O51 118.9(10)
S6 O56 O51 65.4(6)
O67 O66 O71 131.2(10)
O67 O66 S1 64.6(6)
O71 O66 S1 69.3(6)
O66 O67 S1 61.5(6)
O66 O67 O68 119.6(9)
S1 O67 O68 68.2(6)
O67 O68 O69 106.9(9)
O67 O68 S1 54.8(5)
O69 O68 S1 52.8(5)
O70 O69 S1 68.7(7)
O70 O69 O68 128.8(10)
S1 O69 O68 68.0(6)
O69 O70 S1 63.1(7)
O69 O70 O71 120.1(9)
S1 O70 O71 61.5(5)
O66 O71 S1 56.0(6)
O66 O71 O70 107.6(9)
S1 O71 O70 54.7(5)
C10 N1 C11 106.1(5)
C10 N1 Ni4 130.3(4)
C11 N1 Ni4 123.6(4)
C10 N2 C12 107.1(5)
C10 N2 C8 127.2(6)
C12 N2 C8 125.6(6)
C2 N3 C3 106.5(6)
C2 N3 C4 126.6(6)
C3 N3 C4 126.8(6)
C3 C1 N4 110.5(6)
C3 C1 H1 124.7
N4 C1 H1 124.7
C24 N5 C23 106.2(6)
C24 N5 Ni4 128.8(5)
C23 N5 Ni4 124.8(5)
C22 N6 C24 107.4(5)
C22 N6 C20 126.1(6)
C24 N6 C20 126.5(6)
C13 N7 C15 106.7(6)
C13 N7 C16 127.2(6)
C15 N7 C16 126.0(6)
C13 N8 C14 107.4(6)
C13 N8 Ni5 128.0(5)
C14 N8 Ni5 124.5(5)
C27 N9 C25 105.7(6)
C27 N9 Ni3 130.7(5)
C25 N9 Ni3 123.4(5)
C27 N10 C26 107.5(6)
C27 N10 C28 126.5(6)
C26 N10 C28 125.9(6)
C36 N11 C34 106.5(6)
C36 N11 C32 126.8(6)
C34 N11 C32 126.6(6)
C34 N12 C35 105.7(6)
C34 N12 Ni7 130.0(5)
C35 N12 Ni7 123.5(5)
C46 N13 C47 104.7(6)
C46 N13 Ni3 133.3(5)
C47 N13 Ni3 121.9(5)
C46 N14 C48 107.1(6)
C46 N14 C42 127.6(6)
C48 N14 C42 125.2(6)
C39 N15 C37 106.9(6)
C39 N15 C40 127.0(6)
C37 N15 C40 126.1(6)
C37 N16 C38 106.9(6)
C37 N16 Ni7 128.4(5)
C38 N16 Ni7 124.1(4)
C58 N17 C59 106.3(6)
C58 N17 Ni2 132.7(5)
C59 N17 Ni2 120.6(5)
C60 N18 C58 105.2(6)
C60 N18 C56 127.7(6)
C58 N18 C56 127.1(5)
C51 N19 C49 106.7(5)
C51 N19 C52 126.7(6)
C49 N19 C52 126.5(6)
C49 N20 C50 106.7(6)
C49 N20 Ni6 129.8(5)
C50 N20 Ni6 123.3(4)
C70 N21 C71 106.0(5)
C70 N21 Ni2 131.2(5)
C71 N21 Ni2 122.8(5)
C70 N22 C72 108.4(5)
C70 N22 C69 127.1(5)
C72 N22 C69 124.5(6)
C61 N23 C63 107.4(5)
C61 N23 C65 126.4(6)
C63 N23 C65 126.0(6)
C61 N24 C62 106.4(6)
C61 N24 Ni6 129.4(5)
C62 N24 Ni6 123.2(4)
C73 N25 C75 106.6(6)
C73 N25 Ni9 130.2(5)
C75 N25 Ni9 122.8(5)
C73 N26 C74 106.2(6)
C73 N26 C77 128.4(6)
C74 N26 C77 125.4(6)
C82 N27 C83 105.5(7)
C82 N27 C79 127.7(6)
C83 N27 C79 126.7(6)
C82 N28 C84 106.3(7)
C82 N28 Ni13 127.6(5)
C84 N28 Ni13 126.1(6)
C85 N29 C87 106.1(6)
C85 N29 Ni12 126.9(5)
C87 N29 Ni12 126.9(5)
C85 N30 C86 107.5(6)
C85 N30 C89 126.2(6)
C86 N30 C89 126.3(6)
C94 N31 C95 106.4(6)
C94 N31 C92 127.1(6)
C95 N31 C92 126.4(6)
C94 N32 C96 105.8(6)
C94 N32 Ni15 129.8(5)
C96 N32 Ni15 124.4(5)
C98 N33 C97 105.0(6)
C98 N33 Ni12 128.9(5)
C97 N33 Ni12 125.8(5)
C98 N34 C99 107.0(6)
C98 N34 C100 127.5(6)
C99 N34 C100 125.5(6)
C106 N35 C107 106.8(5)
C106 N35 C102 127.1(5)
C107 N35 C102 126.0(5)
C106 N36 C108 105.9(6)
C106 N36 Ni15 129.6(5)
C108 N36 Ni15 124.2(4)
C109 N37 C111 106.7(6)
C109 N37 Ni11 126.9(5)
C111 N37 Ni11 125.7(5)
C109 N38 C110 106.6(5)
C109 N38 C112 126.9(5)
C110 N38 C112 126.4(6)
C118 N39 C120 106.5(5)
C118 N39 C114 127.2(6)
C120 N39 C114 126.2(6)
C118 N40 C119 106.5(6)
C118 N40 Ni14 130.2(5)
C119 N40 Ni14 123.2(4)
C121 N41 C122 106.4(6)
C121 N41 Ni11 130.7(5)
C122 N41 Ni11 122.0(4)
C121 N42 C123 107.3(5)
C121 N42 C124 127.1(6)
C123 N42 C124 125.6(6)
C130 N43 C131 106.5(6)
C130 N43 C126 127.3(5)
C131 N43 C126 126.0(6)
C130 N44 C132 106.3(6)
C130 N44 Ni14 127.3(5)
C132 N44 Ni14 125.7(5)
C133 N45 C135 106.6(6)
C133 N45 Ni9 128.9(5)
C135 N45 Ni9 123.9(4)
C133 N46 C134 106.9(6)
C133 N46 C137 126.6(6)
C134 N46 C137 126.6(6)
C142 N47 C143 106.4(6)
C142 N47 C141 128.1(6)
C143 N47 C141 125.5(6)
C142 N48 C144 105.7(6)
C142 N48 Ni13 131.2(5)
C144 N48 Ni13 122.4(5)
C2 N4 C1 106.6(6)
C2 N4 Ni5 131.3(5)
C1 N4 Ni5 121.7(5)
N4 C2 N3 110.3(6)
N4 C2 H2 124.9
N3 C2 H2 124.9
C1 C3 N3 106.1(6)
C1 C3 H3 127.0
N3 C3 H3 127.0
C5 C4 C9 120.7(6)
C5 C4 N3 119.7(6)
C9 C4 N3 119.6(6)
C6 C5 C4 119.2(6)
C6 C5 H5 120.4
C4 C5 H5 120.4
C5 C6 C7 122.2(6)
C5 C6 H6 118.9
C7 C6 H6 118.9
C8 C7 C6 118.3(6)
C8 C7 H7 120.9
C6 C7 H7 120.9
C7 C8 C9 121.0(6)
C7 C8 N2 119.2(6)
C9 C8 N2 119.8(6)
C4 C9 C8 118.6(6)
C4 C9 H9 120.7
C8 C9 H9 120.7
N1 C10 N2 110.8(6)
N1 C10 H10 124.6
N2 C10 H10 124.6
C12 C11 N1 109.7(6)
C12 C11 H11 125.2
N1 C11 H11 125.2
C11 C12 N2 106.4(6)
C11 C12 H12 126.8
N2 C12 H12 126.8
N8 C13 N7 110.2(6)
N8 C13 H13 124.9
N7 C13 H13 124.9
N8 C14 C15 109.9(6)
N8 C14 H14 125.0
C15 C14 H14 125.0
C14 C15 N7 105.7(6)
C14 C15 H15 127.2
N7 C15 H15 127.2
C21 C16 C17 120.1(7)
C21 C16 N7 120.4(6)
C17 C16 N7 119.5(6)
C18 C17 C16 120.3(7)
C18 C17 H17 119.8
C16 C17 H17 119.8
C17 C18 C19 121.1(6)
C17 C18 H18 119.5
C19 C18 H18 119.5
C18 C19 C20 117.7(7)
C18 C19 H19 121.1
C20 C19 H19 121.1
C21 C20 C19 122.0(6)
C21 C20 N6 120.2(6)
C19 C20 N6 117.8(6)
C20 C21 C16 118.8(6)
C20 C21 H21 120.6
C16 C21 H21 120.6
C23 C22 N6 106.5(6)
C23 C22 H22 126.7
N6 C22 H22 126.7
C22 C23 N5 109.5(6)
C22 C23 H23 125.2
N5 C23 H23 125.2
N5 C24 N6 110.2(6)
N5 C24 H24 124.9
N6 C24 H24 124.9
C26 C25 N9 110.5(6)
C26 C25 H25 124.7
N9 C25 H25 124.7
C25 C26 N10 105.2(6)
C25 C26 H26 127.4
N10 C26 H26 127.4
N9 C27 N10 110.9(7)
N9 C27 H27 124.5
N10 C27 H27 124.5
C29 C28 N10 120.0(7)
C29 C28 C33 119.9(7)
N10 C28 C33 120.0(6)
C30 C29 C28 119.0(7)
C30 C29 H29 120.5
C28 C29 H29 120.5
C29 C30 C31 121.4(7)
C29 C30 H30 119.3
C31 C30 H30 119.3
C30 C31 C32 118.4(7)
C30 C31 H31 120.8
C32 C31 H31 120.8
C33 C32 C31 122.0(7)
C33 C32 N11 120.1(6)
C31 C32 N11 117.9(7)
C32 C33 C28 119.1(6)
C32 C33 H33 120.5
C28 C33 H33 120.4
N12 C34 N11 110.5(6)
N12 C34 H34 124.8
N11 C34 H34 124.8
C36 C35 N12 110.5(7)
C36 C35 H35 124.7
N12 C35 H35 124.7
C35 C36 N11 106.8(6)
C35 C36 H36 126.6
N11 C36 H36 126.6
N16 C37 N15 109.7(6)
N16 C37 H37 125.1
N15 C37 H37 125.1
C39 C38 N16 109.7(6)
C39 C38 H38 125.2
N16 C38 H38 125.2
C38 C39 N15 106.8(6)
C38 C39 H39 126.6
N15 C39 H39 126.6
C41 C40 C45 120.4(6)
C41 C40 N15 120.2(6)
C45 C40 N15 119.3(6)
C40 C41 C42 119.4(6)
C40 C41 H41 120.3
C42 C41 H41 120.3
C43 C42 C41 120.1(7)
C43 C42 N14 119.7(6)
C41 C42 N14 120.2(6)
C44 C43 C42 119.8(6)
C44 C43 H43 120.1
C42 C43 H43 120.1
C45 C44 C43 120.7(7)
C45 C44 H44 119.4
C43 C44 H44 119.9
C44 C45 C40 119.5(7)
C44 C45 H45 120.3
C40 C45 H45 120.3
N13 C46 N14 111.1(6)
N13 C46 H46 124.4
N14 C46 H46 124.4
C48 C47 N13 111.0(6)
C48 C47 H47 124.5
N13 C47 H47 124.5
C47 C48 N14 106.1(6)
C47 C48 H48 127.0
N14 C48 H48 127.0
N20 C49 N19 109.9(6)
N20 C49 H49 125.0
N19 C49 H49 125.0
C51 C50 N20 110.2(6)
C51 C50 H50 124.9
N20 C50 H50 124.9
C50 C51 N19 106.6(6)
C50 C51 H51 126.7
N19 C51 H51 126.7
C57 C52 C53 121.4(6)
C57 C52 N19 120.2(6)
C53 C52 N19 118.4(6)
C54 C53 C52 117.8(6)
C54 C53 H53 121.1
C52 C53 H53 121.1
C55 C54 C53 122.4(6)
C55 C54 H54 118.7
C53 C54 H54 118.9
C54 C55 C56 118.6(6)
C54 C55 H55 120.7
C56 C55 H55 120.7
C57 C56 N18 121.0(6)
C57 C56 C55 120.4(6)
N18 C56 C55 118.6(6)
C52 C57 C56 119.4(6)
C52 C57 H57 120.3
C56 C57 H57 120.3
N17 C58 N18 111.4(6)
N17 C58 H58 124.3
N18 C58 H58 124.3
C60 C59 N17 109.0(6)
C60 C59 H59 125.8
N17 C59 H59 125.2
C59 C60 N18 108.0(7)
C59 C60 H60 126.0
N18 C60 H60 126.0
N24 C61 N23 110.5(6)
N24 C61 H61 124.8
N23 C61 H61 124.8
C63 C62 N24 109.7(6)
C63 C62 H62 125.1
N24 C62 H62 125.1
C62 C63 N23 106.0(6)
C62 C63 H63 127.0
N23 C63 H63 127.0
C65 C64 C69 117.4(6)
C65 C64 H64 121.3
C69 C64 H64 121.3
C64 C65 C66 122.7(6)
C64 C65 N23 118.0(6)
C66 C65 N23 119.3(6)
C65 C66 C67 118.6(6)
C65 C66 H66 120.7
C67 C66 H66 120.7
C68 C67 C66 120.6(6)
C68 C67 H67 119.6
C66 C67 H67 119.8
C69 C68 C67 118.3(6)
C69 C68 H68 120.8
C67 C68 H68 120.8
C68 C69 C64 122.3(6)
C68 C69 N22 119.5(6)
C64 C69 N22 118.2(6)
N21 C70 N22 110.2(6)
N21 C70 H70 124.9
N22 C70 H70 124.9
C72 C71 N21 109.7(6)
C72 C71 H71 125.3
N21 C71 H71 125.0
C71 C72 N22 105.7(6)
C71 C72 H72 127.2
N22 C72 H72 127.2
N25 C73 N26 111.3(6)
N25 C73 H73 124.4
N26 C73 H73 124.4
C75 C74 N26 106.3(6)
C75 C74 H74 126.9
N26 C74 H74 126.9
C74 C75 N25 109.6(6)
C74 C75 H75 125.2
N25 C75 H75 125.2
C81 C76 C77 120.0(8)
C81 C76 H76 120.0
C77 C76 H76 120.0
C78 C77 C76 120.1(7)
C78 C77 N26 119.9(6)
C76 C77 N26 120.0(7)
C77 C78 C79 119.5(6)
C77 C78 H78 120.3
C79 C78 H78 120.3
C80 C79 C78 120.1(7)
C80 C79 N27 119.9(7)
C78 C79 N27 120.0(6)
C79 C80 C81 119.9(7)
C79 C80 H80 120.0
C81 C80 H80 120.0
C76 C81 C80 120.3(7)
C76 C81 H81 119.8
C80 C81 H81 119.8
N28 C82 N27 111.8(6)
N28 C82 H82 124.1
N27 C82 H82 124.1
C84 C83 N27 107.4(7)
C84 C83 H83 126.3
N27 C83 H83 126.3
C83 C84 N28 109.1(7)
C83 C84 H84 125.5
N28 C84 H84 125.5
N29 C85 N30 110.6(6)
N29 C85 H85 124.8
N30 C85 H85 124.6
C87 C86 N30 106.3(7)
C87 C86 H86 126.8
N30 C86 H86 126.8
C86 C87 N29 109.5(7)
C86 C87 H87 125.2
N29 C87 H87 125.2
C92 C88 C89 118.8(6)
C92 C88 H88 120.6
C89 C88 H88 120.6
C90 C89 C88 120.9(7)
C90 C89 N30 118.7(7)
C88 C89 N30 120.4(6)
C89 C90 C91 119.0(7)
C89 C90 H90 120.5
C91 C90 H90 120.5
C93 C91 C90 120.4(6)
C93 C91 H91 119.8
C90 C91 H91 119.8
C88 C92 C93 121.3(7)
C88 C92 N31 120.0(6)
C93 C92 N31 118.7(7)
C92 C93 C91 119.4(7)
C92 C93 H93 120.3
C91 C93 H93 120.3
N32 C94 N31 110.4(6)
N32 C94 H94 124.8
N31 C94 H94 124.8
C96 C95 N31 106.9(6)
C96 C95 H95 126.5
N31 C95 H95 126.5
C95 C96 N32 110.4(6)
C95 C96 H96 124.8
N32 C96 H96 124.8
C99 C97 N33 109.7(6)
C99 C97 H97 125.1
N33 C97 H97 125.1
N33 C98 N34 111.7(6)
N33 C98 H98 124.2
N34 C98 H98 124.2
C97 C99 N34 106.6(6)
C97 C99 H99 126.7
N34 C99 H99 126.7
C105 C100 C101 121.5(6)
C105 C100 N34 119.3(6)
C101 C100 N34 119.3(6)
C102 C101 C100 118.3(6)
C102 C101 H101 120.8
C100 C101 H101 120.8
C103 C102 C101 120.7(6)
C103 C102 N35 119.6(6)
C101 C102 N35 119.7(6)
C102 C103 C104 119.4(6)
C102 C103 H103 120.3
C104 C103 H103 120.3
C105 C104 C103 121.6(6)
C105 C104 H104 119.2
C103 C104 H104 119.2
C104 C105 C100 118.4(6)
C104 C105 H105 120.8
C100 C105 H105 120.8
N36 C106 N35 111.5(6)
N36 C106 H106 124.2
N35 C106 H106 124.2
C108 C107 N35 105.3(6)
C108 C107 H107 127.4
N35 C107 H107 127.4
C107 C108 N36 110.4(6)
C107 C108 H108 124.8
N36 C108 H108 124.8
N37 C109 N38 111.0(6)
N37 C109 H109 124.5
N38 C109 H109 124.5
C111 C110 N38 106.1(6)
C111 C110 H110 127.0
N38 C110 H110 127.0
C110 C111 N37 109.6(6)
C110 C111 H111 125.2
N37 C111 H111 125.2
C117 C112 C113 120.3(6)
C117 C112 N38 119.8(6)
C113 C112 N38 119.9(6)
C114 C113 C112 119.1(6)
C114 C113 H113 120.4
C112 C113 H113 120.4
C113 C114 C115 121.5(6)
C113 C114 N39 119.6(6)
C115 C114 N39 118.9(6)
C116 C115 C114 118.3(6)
C116 C115 H115 120.8
C114 C115 H115 120.8
C117 C116 C115 120.8(6)
C117 C116 H116 119.6
C115 C116 H116 119.6
C116 C117 C112 120.0(6)
C116 C117 H117 120.0
C112 C117 H117 120.0
N40 C118 N39 110.3(6)
N40 C118 H118 124.9
N39 C118 H118 124.9
C120 C119 N40 109.6(6)
C120 C119 H119 125.2
N40 C119 H119 125.2
C119 C120 N39 107.1(6)
C119 C120 H120 126.5
N39 C120 H120 126.5
N41 C121 N42 110.3(6)
N41 C121 H121 124.8
N42 C121 H121 124.8
C123 C122 N41 110.2(6)
C123 C122 H122 124.9
N41 C122 H122 124.9
C122 C123 N42 105.8(6)
C122 C123 H123 127.1
N42 C123 H123 127.1
C129 C124 C125 120.8(6)
C129 C124 N42 119.8(6)
C125 C124 N42 119.3(6)
C126 C125 C124 118.7(6)
C126 C125 H125 120.6
C124 C125 H125 120.6
C127 C126 C125 120.8(6)
C127 C126 N43 119.3(6)
C125 C126 N43 119.9(6)
C128 C127 C126 118.9(6)
C128 C127 H127 120.5
C126 C127 H127 120.5
C129 C128 C127 121.4(7)
C129 C128 H128 119.3
C127 C128 H128 119.3
C128 C129 C124 119.3(7)
C128 C129 H129 120.4
C124 C129 H129 120.4
N44 C130 N43 111.0(6)
N44 C130 H130 124.5
N43 C130 H130 124.5
C132 C131 N43 105.7(6)
C132 C131 H131 127.1
N43 C131 H131 127.1
C131 C132 N44 110.5(6)
C131 C132 H132 124.8
N44 C132 H132 124.8
N45 C133 N46 110.6(6)
N45 C133 H133 124.7
N46 C133 H133 124.7
C135 C134 N46 106.7(6)
C135 C134 H134 126.7
N46 C134 H134 126.7
C134 C135 N45 109.2(6)
C134 C135 H135 125.4
N45 C135 H135 125.4
C137 C136 C141 118.4(6)
C137 C136 H136 120.8
C141 C136 H136 120.8
C136 C137 C138 121.6(6)
C136 C137 N46 120.2(6)
C138 C137 N46 118.2(6)
C139 C138 C137 118.9(7)
C139 C138 H138 120.6
C137 C138 H138 120.6
C138 C139 C140 121.6(7)
C138 C139 H139 119.2
C140 C139 H139 119.2
C141 C140 C139 118.2(7)
C141 C140 H140 120.9
C139 C140 H140 120.9
C136 C141 C140 121.2(7)
C136 C141 N47 119.7(6)
C140 C141 N47 119.2(6)
N48 C142 N47 111.8(6)
N48 C142 H142 124.1
N47 C142 H142 124.1
C144 C143 N47 106.4(6)
C144 C143 H143 126.8
N47 C143 H143 126.8
C143 C144 N48 109.7(6)
C143 C144 H144 125.2
N48 C144 H144 125.2

loop_
_geom_bond_atom_site_label_1
_geom_bond_atom_site_label_2
_geom_bond_distance
Ni1 O30 2.018(5)
Ni1 O29 2.032(5)
Ni1 O28 2.034(5)
Ni1 O37 2.063(6)
Ni1 O36 2.087(6)
Ni1 O35 2.133(6)
Ni2 N21 2.054(5)
Ni2 O31 2.057(4)
Ni2 N17 2.059(6)
Ni2 O30 2.065(5)
Ni2 O29 2.068(5)
Ni2 O32 2.128(5)
Ni3 O28 2.042(5)
Ni3 N13 2.056(6)
Ni3 O31 2.066(4)
Ni3 O30 2.075(5)
Ni3 N9 2.085(6)
Ni3 O34 2.208(5)
Ni4 O29 2.055(5)
Ni4 O31 2.066(5)
Ni4 N5 2.067(5)
Ni4 O28 2.072(5)
Ni4 N1 2.097(6)
Ni4 O33 2.140(5)
Ni5 O39 2.048(5)
Ni5 O41 2.073(5)
Ni5 N8 2.075(6)
Ni5 N4 2.082(6)
Ni5 O40 2.083(5)
Ni5 O42 2.168(5)
Ni6 N24 2.050(6)
Ni6 O39 2.050(5)
Ni6 N20 2.062(6)
Ni6 O38 2.065(5)
Ni6 O41 2.084(5)
Ni6 O48 2.162(5)
Ni7 O38 2.057(5)
Ni7 N16 2.065(6)
Ni7 O40 2.070(5)
Ni7 O41 2.079(5)
Ni7 N12 2.086(6)
Ni7 O43 2.159(6)
Ni8 O38 2.004(5)
Ni8 O39 2.017(5)
Ni8 O40 2.061(5)
Ni8 O45 2.083(5)
Ni8 O44 2.090(6)
Ni8 O46 2.116(6)
Ni9 O4 2.051(5)
Ni9 O3 2.055(5)
Ni9 N45 2.078(6)
Ni9 O1 2.082(5)
Ni9 N25 2.101(6)
Ni9 O5 2.163(5)
Ni10 O2 2.007(5)
Ni10 O3 2.024(5)
Ni10 O1 2.042(5)
Ni10 O8 2.062(5)
Ni10 O9 2.128(5)
Ni10 O10 2.147(5)
Ni11 O1 2.053(5)
Ni11 O4 2.060(5)
Ni11 N37 2.070(6)
Ni11 N41 2.085(6)
Ni11 O2 2.093(5)
Ni11 O7 2.136(5)
Ni12 N29 2.046(6)
Ni12 O2 2.048(5)
Ni12 O3 2.053(5)
Ni12 N33 2.064(6)
Ni12 O4 2.078(5)
Ni12 O6 2.177(5)
Ni13 O15 2.046(6)
Ni13 O17 2.048(5)
Ni13 N28 2.052(7)
Ni13 N48 2.077(7)
Ni13 O14 2.079(4)
Ni13 O18 2.205(6)
Ni14 O16 2.019(5)
Ni14 O15 2.058(5)
Ni14 N44 2.065(6)
Ni14 N40 2.080(6)
Ni14 O14 2.079(5)
Ni14 O20 2.249(6)
Ni15 O16 2.038(5)
Ni15 N32 2.047(6)
Ni15 N36 2.070(6)
Ni15 O17 2.079(5)
Ni15 O14 2.080(5)
Ni15 O24 2.138(5)
Ni16 O16 1.994(5)
Ni16 O17 2.033(5)
Ni16 O15 2.044(6)
Ni16 O21 2.074(6)
Ni16 O19 2.082(5)
Ni16 O25 2.127(6)
S1 O66 1.402(10)
S1 O69 1.407(10)
S1 O67 1.441(10)
S1 O70 1.469(10)
S1 O65 1.489(6)
S1 O71 1.582(10)
S1 O68 1.638(11)
S2 O49 1.468(6)
S2 O48 1.470(5)
S2 O47 1.471(6)
S2 O46 1.499(6)
S3 O64 1.453(6)
S3 O63 1.465(7)
S3 O61 1.474(5)
S3 O62 1.492(5)
S4 O13 1.454(6)
S4 O11 1.468(7)
S4 O12 1.487(6)
S4 O10 1.497(5)
S5 O57 1.454(6)
S5 O58 1.461(7)
S5 O60 1.479(6)
S5 O59 1.479(9)
S6 O56 1.361(11)
S6 O53 1.417(10)
S6 O52 1.435(10)
S6 O55 1.456(8)
S6 O50 1.480(6)
S6 O54 1.564(11)
S6 O51 1.607(9)
S7 O23 1.434(10)
S7 O20 1.444(6)
S7 O21 1.484(7)
S7 O22 1.530(14)
S8 O24 1.456(5)
S8 O27 1.465(6)
S8 O26 1.469(7)
S8 O25 1.498(5)
O1 H1A 0.9947
O2 H2A 0.9417
O3 H3A 0.9589
O4 H4A 0.8899
O14 H14A 0.9820
O15 H15A 1.0000
O16 H16A 1.0206
O17 H17A 0.9339
O28 H28A 0.9516
O29 H29A 1.0000
O30 H30A 1.0000
O31 H31A 0.9124
O38 H38A 1.0000
O39 H39A 1.0000
O40 H40A 1.0000
O41 H41A 0.8905
O51 O52 1.400(16)
O51 O56 1.592(14)
O52 O53 1.310(16)
O53 O54 1.432(14)
O54 O55 1.480(14)
O55 O56 1.233(15)
O66 O67 1.288(15)
O66 O71 1.379(14)
O67 O68 1.478(14)
O68 O69 1.519(14)
O69 O70 1.177(15)
O70 O71 1.616(14)
O80 O99 1.77(2)
O91 C145 1.410(11)
O104 O105 1.73(3)
N1 C10 1.324(9)
N1 C11 1.382(8)
N2 C10 1.361(9)
N2 C12 1.379(9)
N2 C8 1.431(8)
N3 C2 1.376(9)
N3 C3 1.389(9)
N3 C4 1.428(9)
C1 C3 1.340(11)
C1 N4 1.371(10)
C1 H1 0.9500
N5 C24 1.320(9)
N5 C23 1.378(9)
N6 C22 1.363(9)
N6 C24 1.368(8)
N6 C20 1.429(9)
N7 C13 1.383(9)
N7 C15 1.383(9)
N7 C16 1.416(10)
N8 C13 1.306(10)
N8 C14 1.362(9)
N9 C27 1.330(10)
N9 C25 1.369(10)
N10 C27 1.358(9)
N10 C26 1.383(10)
N10 C28 1.409(9)
N11 C36 1.374(9)
N11 C34 1.379(9)
N11 C32 1.437(10)
N12 C34 1.322(9)
N12 C35 1.379(9)
N13 C46 1.331(9)
N13 C47 1.400(9)
N14 C46 1.374(9)
N14 C48 1.386(9)
N14 C42 1.401(9)
N15 C39 1.374(9)
N15 C37 1.384(9)
N15 C40 1.419(9)
N16 C37 1.312(9)
N16 C38 1.380(9)
N17 C58 1.306(9)
N17 C59 1.397(10)
N18 C60 1.383(9)
N18 C58 1.389(9)
N18 C56 1.399(9)
N19 C51 1.374(9)
N19 C49 1.377(9)
N19 C52 1.425(8)
N20 C49 1.309(9)
N20 C50 1.372(9)
N21 C70 1.327(9)
N21 C71 1.380(9)
N22 C70 1.347(9)
N22 C72 1.370(8)
N22 C69 1.439(8)
N23 C61 1.365(9)
N23 C63 1.377(8)
N23 C65 1.426(8)
N24 C61 1.320(9)
N24 C62 1.378(9)
N25 C73 1.314(10)
N25 C75 1.374(9)
N26 C73 1.363(9)
N26 C74 1.394(10)
N26 C77 1.416(10)
N27 C82 1.366(10)
N27 C83 1.399(11)
N27 C79 1.412(11)
N28 C82 1.314(11)
N28 C84 1.393(10)
N29 C85 1.330(10)
N29 C87 1.373(10)
N30 C85 1.345(9)
N30 C86 1.377(10)
N30 C89 1.433(10)
N31 C94 1.372(9)
N31 C95 1.388(9)
N31 C92 1.423(9)
N32 C94 1.331(10)
N32 C96 1.383(9)
N33 C98 1.315(9)
N33 C97 1.404(9)
N34 C98 1.346(9)
N34 C99 1.384(9)
N34 C100 1.420(9)
N35 C106 1.370(8)
N35 C107 1.386(8)
N35 C102 1.425(8)
N36 C106 1.311(9)
N36 C108 1.373(9)
N37 C109 1.309(9)
N37 C111 1.382(9)
N38 C109 1.370(9)
N38 C110 1.390(8)
N38 C112 1.413(8)
N39 C118 1.358(9)
N39 C120 1.393(9)
N39 C114 1.429(8)
N40 C118 1.327(9)
N40 C119 1.381(9)
N41 C121 1.321(8)
N41 C122 1.377(9)
N42 C121 1.367(9)
N42 C123 1.388(9)
N42 C124 1.422(8)
N43 C130 1.381(9)
N43 C131 1.386(9)
N43 C126 1.426(9)
N44 C130 1.298(9)
N44 C132 1.380(9)
N45 C133 1.313(9)
N45 C135 1.377(9)
N46 C133 1.363(9)
N46 C134 1.374(10)
N46 C137 1.440(8)
N47 C142 1.350(10)
N47 C143 1.381(9)
N47 C141 1.435(9)
N48 C142 1.315(10)
N48 C144 1.376(9)
N4 C2 1.312(9)
C2 H2 0.9500
C3 H3 0.9500
C4 C5 1.391(10)
C4 C9 1.399(9)
C5 C6 1.361(10)
C5 H5 0.9500
C6 C7 1.395(10)
C6 H6 0.9500
C7 C8 1.390(9)
C7 H7 0.9500
C8 C9 1.398(9)
C9 H9 0.9500
C10 H10 0.9500
C11 C12 1.355(10)
C11 H11 0.9500
C12 H12 0.9500
C13 H13 0.9500
C14 C15 1.367(11)
C14 H14 0.9500
C15 H15 0.9500
C16 C21 1.387(9)
C16 C17 1.407(9)
C17 C18 1.366(11)
C17 H17 0.9500
C18 C19 1.398(10)
C18 H18 0.9500
C19 C20 1.408(9)
C19 H19 0.9500
C20 C21 1.383(10)
C21 H21 0.9500
C22 C23 1.357(10)
C22 H22 0.9500
C23 H23 0.9500
C24 H24 0.9500
C25 C26 1.369(11)
C25 H25 0.9500
C26 H26 0.9500
C27 H27 0.9500
C28 C29 1.401(10)
C28 C33 1.417(10)
C29 C30 1.388(12)
C29 H29 0.9500
C30 C31 1.387(13)
C30 H30 0.9500
C31 C32 1.399(10)
C31 H31 0.9500
C32 C33 1.358(10)
C33 H33 0.9498
C34 H34 0.9500
C35 C36 1.337(12)
C35 H35 0.9500
C36 H36 0.9500
C37 H37 0.9500
C38 C39 1.344(10)
C38 H38 0.9500
C39 H39 0.9500
C40 C41 1.393(10)
C40 C45 1.396(10)
C41 C42 1.398(9)
C41 H41 0.9500
C42 C43 1.390(10)
C43 C44 1.389(11)
C43 H43 0.9500
C44 C45 1.382(10)
C44 H44 0.9497
C45 H45 0.9506
C46 H46 0.9500
C47 C48 1.347(11)
C47 H47 0.9500
C48 H48 0.9500
C49 H49 0.9500
C50 C51 1.335(10)
C50 H50 0.9500
C51 H51 0.9500
C52 C57 1.386(10)
C52 C53 1.406(9)
C53 C54 1.389(10)
C53 H53 0.9500
C54 C55 1.382(11)
C54 H54 0.9496
C55 C56 1.410(10)
C55 H55 0.9500
C56 C57 1.395(9)
C57 H57 0.9500
C58 H58 0.9500
C59 C60 1.343(12)
C59 H59 0.9497
C60 H60 0.9500
C61 H61 0.9500
C62 C63 1.362(10)
C62 H62 0.9500
C63 H63 0.9500
C64 C65 1.378(9)
C64 C69 1.394(9)
C64 H64 0.9500
C65 C66 1.382(9)
C66 C67 1.398(10)
C66 H66 0.9500
C67 C68 1.395(10)
C67 H67 0.9500
C68 C69 1.389(9)
C68 H68 0.9495
C70 H70 0.9500
C71 C72 1.357(10)
C71 H71 0.9503
C72 H72 0.9500
C73 H73 0.9500
C74 C75 1.358(11)
C74 H74 0.9500
C75 H75 0.9500
C76 C81 1.387(12)
C76 C77 1.393(10)
C76 H76 0.9500
C77 C78 1.396(11)
C78 C79 1.401(10)
C78 H78 0.9500
C79 C80 1.390(10)
C80 C81 1.391(13)
C80 H80 0.9500
C81 H81 0.9500
C82 H82 0.9500
C83 C84 1.346(13)
C83 H83 0.9500
C84 H84 0.9500
C85 H85 0.9493
C86 C87 1.353(12)
C86 H86 0.9500
C87 H87 0.9500
C88 C92 1.377(10)
C88 C89 1.389(10)
C88 H88 0.9500
C89 C90 1.391(10)
C90 C91 1.392(11)
C90 H90 0.9500
C91 C93 1.383(11)
C91 H91 0.9500
C92 C93 1.385(10)
C93 H93 0.9500
C94 H94 0.9500
C95 C96 1.333(10)
C95 H95 0.9500
C96 H96 0.9500
C97 C99 1.334(11)
C97 H97 0.9500
C98 H98 0.9500
C99 H99 0.9500
C100 C105 1.394(10)
C100 C101 1.401(9)
C101 C102 1.399(9)
C101 H101 0.9500
C102 C103 1.384(9)
C103 C104 1.390(9)
C103 H103 0.9500
C104 C105 1.380(10)
C104 H104 0.9500
C105 H105 0.9500
C106 H106 0.9500
C107 C108 1.372(10)
C107 H107 0.9500
C108 H108 0.9500
C109 H109 0.9500
C110 C111 1.359(10)
C110 H110 0.9500
C111 H111 0.9500
C112 C117 1.391(9)
C112 C113 1.408(9)
C113 C114 1.380(9)
C113 H113 0.9500
C114 C115 1.406(10)
C115 C116 1.402(10)
C115 H115 0.9500
C116 C117 1.387(10)
C116 H116 0.9500
C117 H117 0.9500
C118 H118 0.9500
C119 C120 1.330(11)
C119 H119 0.9500
C120 H120 0.9500
C121 H121 0.9500
C122 C123 1.352(10)
C122 H122 0.9500
C123 H123 0.9500
C124 C129 1.390(10)
C124 C125 1.404(10)
C125 C126 1.400(9)
C125 H125 0.9500
C126 C127 1.399(10)
C127 C128 1.390(11)
C127 H127 0.9500
C128 C129 1.386(10)
C128 H128 0.9500
C129 H129 0.9500
C130 H130 0.9500
C131 C132 1.350(11)
C131 H131 0.9500
C132 H132 0.9500
C133 H133 0.9500
C134 C135 1.353(10)
C134 H134 0.9500
C135 H135 0.9500
C136 C137 1.387(10)
C136 C141 1.399(9)
C136 H136 0.9500
C137 C138 1.387(10)
C138 C139 1.379(11)
C138 H138 0.9500
C139 C140 1.399(12)
C139 H139 0.9500
C140 C141 1.394(10)
C140 H140 0.9500
C142 H142 0.9500
C143 C144 1.353(11)
C143 H143 0.9500
C144 H144 0.9500
